data_7034054
loop_
_publ_author_name
'Shen, Chao-Jun'
'Hu, Sheng-Min'
'Sheng, Tian-Lu'
'Xue, Zhen-Zhen'
'Wu, Xin-Tao'

_publ_section_title
;
 Syntheses, structures, and properties of a series of novel high-nuclear
 3d-4f clusters with mixed amino acids as ligands: {Ln6Cu24}(Ln = Gd, Tb,
 Pr and Sm).
;
_journal_issue 14
_journal_name_full 'Dalton transactions (Cambridge, England : 2003)'
_journal_page_first 6510
_journal_page_last 6515
_journal_paper_doi 10.1039/c4dt03847a
_journal_volume 44
_journal_year 2015
_chemical_formula_sum 'C42 H178 Cl18 Cu24 N18 O170 Tb6'
_chemical_formula_weight 6772.60
_chemical_name_systematic
; 
 ? 
;
_space_group_IT_number 2
_symmetry_cell_setting triclinic
_symmetry_space_group_name_Hall '-P 1'
_symmetry_space_group_name_H-M 'P -1'
_atom_sites_solution_hydrogens geom
_atom_sites_solution_primary direct
_atom_sites_solution_secondary difmap
_audit_creation_method SHELXL-97
_audit_update_record
;
2014-12-03 deposited with the CCDC.
2015-02-13 downloaded from the CCDC.
;
_cell_angle_alpha 118.643(3)
_cell_angle_beta 103.281(8)
_cell_angle_gamma 95.222(6)
_cell_formula_units_Z 1
_cell_length_a 18.701
_cell_length_b 18.95590(10)
_cell_length_c 18.9616(3)
_cell_measurement_reflns_used 15048
_cell_measurement_temperature 293(2)
_cell_measurement_theta_max 27.4835
_cell_measurement_theta_min 2.1532
_cell_volume 5580.0(4)
_computing_structure_refinement 'SHELXL-97 (Sheldrick, 1997)'
_computing_structure_solution 'SHELXS-97 (Sheldrick, 1990)'
_diffrn_ambient_temperature 293(2)
_diffrn_detector_area_resol_mean 13.6612
_diffrn_measured_fraction_theta_full 0.963
_diffrn_measured_fraction_theta_max 0.963
_diffrn_measurement_device_type Mercury2
_diffrn_measurement_method CCD_Profile_fitting
_diffrn_radiation_monochromator graphite
_diffrn_radiation_source 'fine-focus sealed tube'
_diffrn_radiation_type MoK\a
_diffrn_radiation_wavelength 0.71073
_diffrn_reflns_av_R_equivalents 0.0293
_diffrn_reflns_av_sigmaI/netI 0.0426
_diffrn_reflns_limit_h_max 24
_diffrn_reflns_limit_h_min -23
_diffrn_reflns_limit_k_max 24
_diffrn_reflns_limit_k_min -24
_diffrn_reflns_limit_l_max 24
_diffrn_reflns_limit_l_min -23
_diffrn_reflns_number 70426
_diffrn_reflns_theta_full 27.49
_diffrn_reflns_theta_max 27.49
_diffrn_reflns_theta_min 2.15
_exptl_absorpt_coefficient_mu 4.521
_exptl_absorpt_correction_T_max 1.0000
_exptl_absorpt_correction_T_min 0.4632
_exptl_absorpt_correction_type multi-scan
_exptl_crystal_colour Blue
_exptl_crystal_density_diffrn 2.195
_exptl_crystal_density_method 'not measured'
_exptl_crystal_description Prism
_exptl_crystal_F_000 3608
_exptl_crystal_size_max 0.5000
_exptl_crystal_size_mid 0.3000
_exptl_crystal_size_min 0.3000
_refine_diff_density_max 2.744
_refine_diff_density_min -2.098
_refine_diff_density_rms 0.229
_refine_ls_extinction_method none
_refine_ls_goodness_of_fit_ref 1.050
_refine_ls_hydrogen_treatment constr
_refine_ls_matrix_type full
_refine_ls_number_parameters 1345
_refine_ls_number_reflns 24652
_refine_ls_number_restraints 200
_refine_ls_restrained_S_all 1.061
_refine_ls_R_factor_all 0.0677
_refine_ls_R_factor_gt 0.0628
_refine_ls_shift/su_max 0.188
_refine_ls_shift/su_mean 0.008
_refine_ls_structure_factor_coef Fsqd
_refine_ls_weighting_details 'calc w=1/[\s^2^(Fo^2^)+(0.1183P)^2^+38.8609P] where P=(Fo^2^+2Fc^2^)/3'
_refine_ls_weighting_scheme calc
_refine_ls_wR_factor_gt 0.1953
_refine_ls_wR_factor_ref 0.2020
_reflns_number_gt 22294
_reflns_number_total 24652
_reflns_threshold_expression >2sigma(I)
_cod_data_source_file c4dt03847a2.cif
_cod_data_source_block a
_cod_depositor_comments
;
The following automatic conversions were performed:

'_symmetry_cell_setting' value 'Triclinic' changed to 'triclinic'
according to
/usr/data/users/saulius/crontab/automatic-downloads/rss-feeds/RSC/lib/dictionaries/cif_core.dic
dictionary named 'cif_core.dic' version 2.4.2 from 2011-04-26.

'_exptl_absorpt_correction_type' value 'Multi-scan' changed to
'multi-scan' according to
/usr/data/users/saulius/crontab/automatic-downloads/rss-feeds/RSC/lib/dictionaries/cif_core.dic
dictionary named 'cif_core.dic' version 2.4.2 from 2011-04-26.

Automatic conversion script
Id: cif_fix_values 3008 2015-01-20 13:52:24Z robertas 

 Adding full bibliography for 7034051--7034054.cif.
;
_cod_original_cell_volume 5579.90(9)
_cod_original_sg_symbol_H-M P-1
_cod_database_code 7034054

loop_
_symmetry_equiv_pos_as_xyz
'x, y, z'
'-x, -y, -z'

loop_
_atom_site_label
_atom_site_type_symbol
_atom_site_fract_x
_atom_site_fract_y
_atom_site_fract_z
_atom_site_U_iso_or_equiv
_atom_site_adp_type
_atom_site_occupancy
_atom_site_symmetry_multiplicity
_atom_site_calc_flag
_atom_site_refinement_flags
_atom_site_disorder_assembly
_atom_site_disorder_group
Tb1 Tb 0.161102(18) 0.73834(2) 0.52716(2) 0.02828(10) Uani 1 1 d . . .
Tb2 Tb 0.162052(18) 0.56277(2) 0.77612(2) 0.02755(9) Uani 1 1 d . . .
Tb3 Tb -0.158315(18) 0.67964(2) 0.64017(2) 0.02813(10) Uani 1 1 d . . .
Cu1 Cu 0.15577(5) 0.64719(5) 0.64655(5) 0.02866(18) Uani 1 1 d D . .
Cu2 Cu 0.00290(5) 0.62151(5) 0.70176(6) 0.02861(18) Uani 1 1 d D . .
Cu3 Cu 0.00008(5) 0.70247(5) 0.57654(6) 0.02933(19) Uani 1 1 d D . .
Cu4 Cu 0.15402(5) 0.52657(5) 0.44294(5) 0.02795(18) Uani 1 1 d . . .
Cu5 Cu -0.00049(5) 0.41804(5) 0.62470(5) 0.02846(18) Uani 1 1 d . . .
Cu6 Cu -0.15477(5) 0.55645(5) 0.43238(5) 0.02872(18) Uani 1 1 d . . .
Cu7 Cu 0.32707(6) 0.89992(7) 0.66471(7) 0.0454(3) Uani 1 1 d . . .
Cu8 Cu 0.18893(7) 0.95586(7) 0.61354(8) 0.0483(3) Uani 1 1 d . . .
Cu9 Cu 0.18426(6) 0.49378(7) 0.92152(7) 0.0419(2) Uani 1 1 d . . .
Cu10 Cu 0.32590(6) 0.52406(8) 0.87941(7) 0.0440(2) Uani 1 1 d . . .
Cu11 Cu -0.31733(6) 0.67760(7) 0.71342(7) 0.0416(2) Uani 1 1 d . . .
Cu12 Cu -0.17919(6) 0.81322(7) 0.84152(7) 0.0443(2) Uani 1 1 d . . .
C1 C 0.2954(4) 0.7989(5) 0.7277(6) 0.0409(18) Uani 1 1 d . . .
C2 C 0.3684(7) 0.8580(8) 0.7917(7) 0.069(3) Uani 1 1 d . . .
H2A H 0.4033 0.8273 0.8033 0.083 Uiso 1 1 calc R . .
H2B H 0.3592 0.8950 0.8441 0.083 Uiso 1 1 calc R . .
C3 C 0.0568(5) 0.8888(5) 0.6277(6) 0.0448(19) Uani 1 1 d . . .
C4 C 0.0591(8) 0.9779(8) 0.6684(11) 0.083(4) Uani 1 1 d U . .
H4A H 0.0683 1.0005 0.7285 0.099 Uiso 1 1 calc R . .
H4B H 0.0100 0.9849 0.6456 0.099 Uiso 1 1 calc R . .
C5 C -0.0473(5) 0.7490(5) 0.8556(5) 0.0383(16) Uani 1 1 d D . .
C6 C -0.0449(9) 0.8050(9) 0.9461(6) 0.089(5) Uani 1 1 d D . .
H6A H 0.0051 0.8417 0.9779 0.106 Uiso 1 1 calc R . .
H6B H -0.0525 0.7713 0.9706 0.106 Uiso 1 1 calc R . .
C7 C -0.2877(4) 0.5222(5) 0.6332(5) 0.0379(16) Uani 1 1 d . . .
C8 C -0.3571(7) 0.5071(8) 0.6585(10) 0.081(4) Uani 1 1 d . . .
H8A H -0.3962 0.4627 0.6089 0.097 Uiso 1 1 calc R . .
H8B H -0.3434 0.4895 0.6991 0.097 Uiso 1 1 calc R . .
C9 C 0.0561(5) 0.3971(6) 0.7824(5) 0.0396(17) Uani 1 1 d . . .
C10 C 0.0573(8) 0.3589(9) 0.8347(8) 0.085(5) Uani 1 1 d . . .
H10A H 0.0690 0.3053 0.8060 0.102 Uiso 1 1 calc R . .
H10B H 0.0074 0.3500 0.8399 0.102 Uiso 1 1 calc R . .
C11 C 0.2953(5) 0.4407(7) 0.6994(6) 0.048(2) Uani 1 1 d D . .
C12 C 0.3697(8) 0.4254(12) 0.7356(9) 0.109(5) Uani 1 1 d DU . .
H12A H 0.4069 0.4411 0.7143 0.131 Uiso 1 1 calc R . .
H12B H 0.3626 0.3664 0.7130 0.131 Uiso 1 1 calc R . .
C14 C 0.3422(8) 1.0466(7) 0.6563(9) 0.075(4) Uani 1 1 d D . .
C15 C 0.3931(11) 1.1164(12) 0.6607(15) 0.129(7) Uani 1 1 d DU . .
H15A H 0.4038 1.0972 0.6076 0.155 Uiso 1 1 calc R . .
H15B H 0.3683 1.1616 0.6709 0.155 Uiso 1 1 calc R . .
C16 C 0.4655(17) 1.145(3) 0.732(3) 0.39(3) Uani 1 1 d DU . .
H16A H 0.5006 1.1872 0.7331 0.472 Uiso 1 1 calc R . .
H16B H 0.4552 1.1697 0.7855 0.472 Uiso 1 1 calc R . .
C17 C -0.3320(5) 0.8304(7) 0.8464(7) 0.052(2) Uani 1 1 d . . .
C18 C -0.3821(7) 0.8824(9) 0.8910(9) 0.082(4) Uani 1 1 d . . .
H18A H -0.4100 0.8525 0.9096 0.098 Uiso 1 1 calc R . .
H18B H -0.4185 0.8893 0.8507 0.098 Uiso 1 1 calc R . .
C19 C -0.3401(8) 0.9672(9) 0.9668(10) 0.088(4) Uani 1 1 d . . .
H19A H -0.3758 0.9944 0.9938 0.106 Uiso 1 1 calc R B .
H19B H -0.3035 0.9607 1.0073 0.106 Uiso 1 1 calc R . .
C20 C 0.3301(6) 0.5551(8) 1.0462(7) 0.061(3) Uani 1 1 d . . .
C21 C 0.3761(8) 0.5956(11) 1.1409(8) 0.084(4) Uani 1 1 d U . .
H21A H 0.4036 0.6511 1.1611 0.101 Uiso 1 1 calc R . .
H21B H 0.4130 0.5642 1.1462 0.101 Uiso 1 1 calc R . .
C22 C 0.3268(10) 0.6006(15) 1.1979(10) 0.116(7) Uani 1 1 d . . .
H22A H 0.3009 0.5450 1.1792 0.139 Uiso 1 1 calc R . .
H22B H 0.3595 0.6248 1.2555 0.139 Uiso 1 1 calc R . .
N1 N 0.4041(5) 0.9087(7) 0.7609(7) 0.075(3) Uani 1 1 d . . .
H1A H 0.4433 0.8897 0.7447 0.090 Uiso 1 1 calc R . .
H1B H 0.4213 0.9620 0.8030 0.090 Uiso 1 1 calc R . .
N2 N 0.1196(7) 1.0273(6) 0.6562(8) 0.076(3) Uani 1 1 d . . .
H2C H 0.1452 1.0738 0.7057 0.091 Uiso 1 1 calc R . .
H2D H 0.0980 1.0415 0.6188 0.091 Uiso 1 1 calc R . .
N3 N -0.1051(7) 0.8585(9) 0.9565(8) 0.099(4) Uani 1 1 d DU . .
H3A H -0.0826 0.9118 0.9782 0.119 Uiso 1 1 calc R . .
H3B H -0.1289 0.8558 0.9916 0.119 Uiso 1 1 calc R . .
N4 N -0.3875(5) 0.5816(6) 0.6958(7) 0.069(3) Uani 1 1 d . . .
H4C H -0.3927 0.5916 0.7456 0.083 Uiso 1 1 calc R B .
H4D H -0.4333 0.5732 0.6610 0.083 Uiso 1 1 calc R . .
N5 N 0.1137(6) 0.4102(7) 0.9213(7) 0.074(3) Uani 1 1 d . . .
H5A H 0.1390 0.3779 0.9348 0.089 Uiso 1 1 calc R . .
H5B H 0.0899 0.4350 0.9598 0.089 Uiso 1 1 calc R . .
N6 N 0.4045(8) 0.4702(9) 0.8343(9) 0.111(4) Uani 1 1 d DU . .
H6C H 0.4475 0.5081 0.8528 0.133 Uiso 1 1 calc R . .
H6D H 0.4145 0.4336 0.8503 0.133 Uiso 1 1 calc R . .
N7 N 0.500(4) 1.073(5) 0.719(5) 0.78(9) Uiso 1 1 d D . .
H7A H 0.5157 1.0625 0.6749 1.167 Uiso 1 1 d R . .
H7B H 0.4913 1.0273 0.7212 1.167 Uiso 1 1 d R . .
N8 N -0.3004(9) 1.0204(8) 0.9431(10) 0.106(4) Uani 1 1 d . . .
H8C H -0.3342 1.0278 0.9072 0.160 Uiso 1 1 d R . .
H8D H -0.2673 0.9961 0.9185 0.160 Uiso 1 1 d R . .
N9 N 0.2717(11) 0.6486(11) 1.1968(10) 0.124(5) Uani 1 1 d . . .
H9A H 0.2449 0.6472 1.2295 0.185 Uiso 1 1 d R . .
H9B H 0.2408 0.6288 1.1448 0.185 Uiso 1 1 d R . .
O1 O 0.1097(3) 0.7276(3) 0.6274(3) 0.0312(10) Uani 1 1 d . . .
H1C H 0.1259 0.7812 0.6804 0.037 Uiso 1 1 calc R . .
O2 O 0.1137(3) 0.6599(3) 0.7370(3) 0.0291(10) Uani 1 1 d . . .
H2E H 0.1311 0.7167 0.7854 0.035 Uiso 1 1 calc R . .
O3 O -0.0222(3) 0.7057(3) 0.6733(3) 0.0303(10) Uani 1 1 d . . .
H3C H 0.0006 0.7609 0.7235 0.036 Uiso 1 1 calc R . .
O4 O 0.1945(3) 0.6299(3) 0.5523(3) 0.0281(10) Uani 1 1 d . . .
H4E H 0.2497 0.6397 0.5716 0.034 Uiso 1 1 calc R . .
O5 O 0.1114(3) 0.5980(3) 0.4035(3) 0.0291(10) Uani 1 1 d . . .
H5C H 0.1280 0.5931 0.3563 0.035 Uiso 1 1 calc R . .
O6 O 0.0254(3) 0.5325(3) 0.7212(3) 0.0290(10) Uani 1 1 d . . .
H6E H 0.0036 0.5338 0.7640 0.035 Uiso 1 1 calc R . .
O7 O 0.1090(3) 0.4328(3) 0.6460(3) 0.0303(10) Uani 1 1 d . . .
H7D H 0.1250 0.3887 0.6543 0.036 Uiso 1 1 calc R . .
O8 O -0.1107(3) 0.6723(3) 0.5262(3) 0.0303(10) Uani 1 1 d . . .
H8F H -0.1278 0.7112 0.5097 0.036 Uiso 1 1 calc R . .
O9 O -0.0249(3) 0.3078(3) 0.5232(3) 0.0306(10) Uani 1 1 d . . .
H9D H -0.0027 0.2702 0.5384 0.037 Uiso 1 1 calc R . .
O10 O 0.1067(3) 0.4212(3) 0.3369(3) 0.0289(10) Uani 1 1 d . . .
H10E H 0.1218 0.4233 0.2916 0.035 Uiso 1 1 calc R . .
O11 O -0.1950(3) 0.4393(3) 0.3408(3) 0.0293(10) Uani 1 1 d . . .
H11A H -0.2501 0.4257 0.3264 0.035 Uiso 1 1 calc R . .
O12 O 0.1934(3) 0.4566(3) 0.4859(3) 0.0313(10) Uani 1 1 d . . .
H12E H 0.2486 0.4748 0.5085 0.038 Uiso 1 1 calc R . .
O13 O 0.2406(3) 0.8669(3) 0.5650(4) 0.0375(12) Uani 1 1 d . . .
H13E H 0.2559 0.8641 0.5178 0.045 Uiso 1 1 calc R . .
O14 O 0.2396(3) 0.5720(4) 0.9015(3) 0.0361(11) Uani 1 1 d . . .
H14A H 0.2549 0.6286 0.9505 0.043 Uiso 1 1 calc R . .
O15 O -0.2360(3) 0.7563(3) 0.7207(3) 0.0357(11) Uani 1 1 d . . .
H15E H -0.2550 0.7939 0.7034 0.043 Uiso 1 1 calc R . .
O16 O 0.2628(3) 0.7488(4) 0.7405(4) 0.0451(14) Uani 1 1 d . . .
O17 O 0.2702(3) 0.8047(4) 0.6620(4) 0.0388(12) Uani 1 1 d . . .
O18 O 0.0068(3) 0.8404(4) 0.6264(4) 0.0456(14) Uani 1 1 d . . .
O19 O 0.1118(3) 0.8664(4) 0.5976(4) 0.0411(13) Uani 1 1 d . . .
O20 O -0.0028(3) 0.7047(4) 0.8347(4) 0.0419(13) Uani 1 1 d . . .
O21 O -0.1038(3) 0.7494(4) 0.7998(4) 0.0374(12) Uani 1 1 d . . .
O22 O -0.2590(3) 0.4635(4) 0.5966(4) 0.0435(13) Uani 1 1 d . . .
O23 O -0.2636(3) 0.5954(4) 0.6510(4) 0.0377(12) Uani 1 1 d . . .
O24 O 0.0066(3) 0.3673(4) 0.7138(4) 0.0427(13) Uani 1 1 d . . .
O25 O 0.1104(3) 0.4612(4) 0.8127(3) 0.0387(12) Uani 1 1 d . . .
O26 O 0.2611(3) 0.4130(4) 0.6242(4) 0.0476(14) Uani 1 1 d . . .
O27 O 0.2712(3) 0.4904(4) 0.7608(4) 0.0415(13) Uani 1 1 d . . .
O28 O 0.3736(4) 1.0018(5) 0.6736(6) 0.067(2) Uani 1 1 d . . .
O29 O 0.2707(5) 1.0417(5) 0.6328(6) 0.071(2) Uani 1 1 d . . .
O30 O -0.2619(4) 0.8615(4) 0.8785(5) 0.0562(17) Uani 1 1 d . . .
O31 O -0.3647(4) 0.7614(5) 0.7827(5) 0.0591(18) Uani 1 1 d . . .
O32 O 0.2611(4) 0.5301(5) 1.0275(4) 0.0565(18) Uani 1 1 d . . .
O33 O 0.3680(4) 0.5541(5) 0.9990(5) 0.0613(19) Uani 1 1 d . . .
O34 O 0.2642(3) 0.7037(4) 0.4714(4) 0.0451(14) Uani 1 1 d . . .
O35 O 0.1194(4) 0.7566(4) 0.4084(4) 0.0474(14) Uani 1 1 d . . .
O36 O 0.1214(3) 0.6572(4) 0.8918(4) 0.0441(13) Uani 1 1 d . . .
O37 O 0.2666(3) 0.6804(4) 0.8405(4) 0.0503(15) Uani 1 1 d . . .
O38 O -0.1184(4) 0.8199(4) 0.6757(4) 0.0475(14) Uani 1 1 d . . .
O39 O -0.2651(3) 0.6814(4) 0.5397(4) 0.0470(14) Uani 1 1 d . . .
Cl1 Cl 0.0000 0.5000 0.5000 0.0843(13) Uani 1 2 d SD . 1
O111 O 0.0276(11) 0.5833(9) 0.5738(10) 0.300 Uiso 0.50 1 d PD . 1
O112 O -0.0808(13) 0.469(2) 0.489(3) 0.300 Uiso 0.50 1 d PD . 1
O113 O 0.043(3) 0.4452(19) 0.517(3) 0.300 Uiso 0.50 1 d PD . 1
O114 O 0.005(3) 0.497(2) 0.4237(15) 0.300 Uiso 0.50 1 d PD . 1
Cl2 Cl 0.0857(6) 0.9468(5) 0.4150(5) 0.107(3) Uani 0.50 1 d PD A 2
O121 O 0.1333(9) 0.9302(9) 0.4712(8) 0.069(4) Uani 0.50 1 d PDU A 2
O122 O 0.1256(13) 1.0016(16) 0.3943(17) 0.148(12) Uani 0.50 1 d PD A 2
O123 O 0.0307(13) 0.9898(18) 0.4566(17) 0.176(15) Uani 0.50 1 d PDU A 2
O124 O 0.0426(16) 0.8704(12) 0.3359(12) 0.182(17) Uani 0.50 1 d PD A 2
Cl3 Cl -0.1051(7) 1.0094(6) 0.8744(7) 0.130(3) Uani 0.50 1 d PDU B 1
O131 O -0.1315(10) 0.9233(7) 0.8243(9) 0.068(4) Uani 0.50 1 d PD B 1
O132 O -0.1540(13) 1.0555(12) 0.9113(16) 0.135(11) Uani 0.50 1 d PD B 1
O133 O -0.0711(19) 1.0433(17) 0.830(2) 0.197(16) Uani 0.50 1 d PDU B 1
O134 O -0.0367(16) 1.025(2) 0.9488(17) 0.300 Uiso 0.50 1 d PD B 1
O41 O 0.2571(5) 0.9861(5) 0.7590(5) 0.0634(19) Uani 1 1 d . . .
O42 O 0.3971(5) 0.8227(6) 0.5697(6) 0.080(3) Uani 1 1 d . . .
O43 O 0.2514(6) 0.3865(6) 0.8483(7) 0.086(3) Uani 1 1 d . . .
O44 O 0.3985(5) 0.6591(6) 0.9149(8) 0.093(3) Uani 1 1 d . . .
O45 O -0.2337(4) 0.6939(5) 0.8508(5) 0.0583(17) Uani 1 1 d . . .
O46 O -0.4006(6) 0.6570(8) 0.5771(7) 0.101(3) Uani 1 1 d . . .
O47 O 0.4920(9) 0.2051(13) 0.3266(11) 0.176(7) Uani 1 1 d . . .
O48 O -0.3303(10) -0.1413(12) 0.1359(12) 0.175(7) Uani 1 1 d U . .
O49 O 0.3369(10) 1.0835(9) 0.3183(10) 0.095(5) Uani 0.67 1 d PU C 1
O50 O 0.2929(6) -0.2120(5) 0.1035(5) 0.044(2) Uani 0.67 1 d P D 1
O49A O 0.3289(18) 1.1546(17) 0.327(2) 0.104(11) Uani 0.33 1 d P E 2
O50A O 0.3039(14) -0.2788(13) 0.0490(15) 0.076(8) Uani 0.33 1 d P F 2
Cl4 Cl -0.38808(17) 0.3999(3) 0.3660(3) 0.0902(11) Uani 1 1 d . . .
O141 O -0.4637(6) 0.3736(10) 0.3381(11) 0.144(6) Uani 1 1 d . . .
O142 O -0.3545(7) 0.3421(9) 0.3862(10) 0.123(4) Uani 1 1 d . . .
O143 O -0.3577(8) 0.3988(10) 0.2993(12) 0.146(6) Uani 1 1 d . . .
O144 O -0.3575(8) 0.4813(10) 0.4390(10) 0.133(5) Uani 1 1 d . . .
Cl5 Cl 0.1324(2) 0.2191(2) 0.5998(2) 0.0766(8) Uani 1 1 d . . .
O151 O 0.1578(7) 0.3043(6) 0.6737(7) 0.093(3) Uani 1 1 d . . .
O152 O 0.1564(8) 0.1610(7) 0.6153(9) 0.116(4) Uani 1 1 d . . .
O153 O 0.0491(7) 0.1979(8) 0.5641(9) 0.121(4) Uani 1 1 d . . .
O154 O 0.1595(9) 0.2204(9) 0.5310(8) 0.122(4) Uani 1 1 d . . .
Cl6 Cl -0.13141(17) 0.10576(18) 0.14578(18) 0.0668(7) Uani 1 1 d . . .
O161 O -0.1540(6) 0.1152(6) 0.2182(6) 0.088(3) Uani 1 1 d . . .
O162 O -0.0525(6) 0.1349(7) 0.1738(7) 0.103(3) Uani 1 1 d . . .
O163 O -0.1578(7) 0.0266(6) 0.0762(7) 0.109(4) Uani 1 1 d . . .
O164 O -0.1637(8) 0.1644(8) 0.1245(8) 0.109(4) Uani 1 1 d . . .
Cl7 Cl 0.12454(15) 0.48650(18) 0.17950(17) 0.0578(6) Uani 1 1 d . . .
O171 O 0.1482(5) 0.4261(6) 0.2010(6) 0.071(2) Uani 1 1 d . . .
O172 O 0.0436(5) 0.4712(7) 0.1591(6) 0.077(2) Uani 1 1 d . . .
O173 O 0.1577(6) 0.5708(6) 0.2556(6) 0.087(3) Uani 1 1 d . . .
O174 O 0.1487(5) 0.4817(6) 0.1131(5) 0.073(2) Uani 1 1 d . . .
Cl8 Cl -0.1499(4) -0.2002(3) 0.1087(3) 0.1171(15) Uani 1 1 d D . .
O181 O -0.1589(11) -0.2828(9) 0.0370(10) 0.188(7) Uani 1 1 d DU . .
O182 O -0.1777(13) -0.1978(15) 0.1714(11) 0.250(13) Uani 1 1 d D . .
O183 O -0.0667(9) -0.1620(15) 0.1431(16) 0.302(15) Uiso 1 1 d D . .
O184 O -0.1883(12) -0.1553(13) 0.0720(13) 0.238(11) Uiso 1 1 d D . .
Cl9 Cl 0.0780(4) 0.6321(4) 1.0590(4) 0.0697(15) Uani 0.50 1 d P G 1
O191 O 0.1205(10) 0.6020(10) 1.0066(10) 0.068(5) Uani 0.50 1 d P G 1
O192 O 0.0257(12) 0.5528(14) 1.0345(16) 0.101(7) Uani 0.50 1 d P . 1
O193 O 0.1200(12) 0.6800(16) 1.1526(11) 0.097(7) Uani 0.50 1 d P G 1
O194 O 0.0382(15) 0.6868(17) 1.0399(18) 0.120(9) Uani 0.50 1 d P G 1
Cl10 Cl -0.4769(3) 0.1132(3) -0.0484(4) 0.0651(14) Uani 0.50 1 d PD . .
O201 O -0.4579(10) 0.0518(10) -0.1242(10) 0.090(6) Uani 0.50 1 d PD . .
O202 O -0.4141(11) 0.1407(10) 0.0220(10) 0.156(15) Uani 0.50 1 d PDU . .
O203 O -0.4909(13) 0.1811(10) -0.0629(13) 0.128(10) Uani 0.50 1 d PD . .
O204 O -0.5460(11) 0.0716(16) -0.0510(18) 0.164(12) Uiso 0.50 1 d PD . .
Cl11 Cl 0.3904(5) 0.3648(5) 0.0760(5) 0.098(3) Uani 0.50 1 d PD . .
O211 O 0.3558(15) 0.2804(10) 0.0536(14) 0.184(19) Uani 0.50 1 d PDU . .
O212 O 0.3457(16) 0.4165(13) 0.1255(18) 0.157(13) Uani 0.50 1 d PDU . .
O213 O 0.4667(12) 0.388(2) 0.132(2) 0.300 Uiso 0.50 1 d PD . .
O214 O 0.384(3) 0.369(2) 0.0026(18) 0.35(4) Uiso 0.50 1 d PD . .
Cl12 Cl -0.4956(5) -0.2945(6) 0.4105(5) 0.102(3) Uani 0.50 1 d PD . .
O221 O -0.5687(17) -0.290(3) 0.424(3) 0.300 Uiso 0.50 1 d PD . .
O222 O -0.432(2) -0.241(3) 0.482(2) 0.50(7) Uiso 0.50 1 d PD . .
O223 O -0.490(3) -0.3828(18) 0.382(3) 0.32(3) Uiso 0.50 1 d PD . .
O224 O -0.4971(19) -0.287(2) 0.3375(17) 0.168(13) Uiso 0.50 1 d PD . .
Cl13 Cl -0.3045(6) 0.1347(5) -0.3810(5) 0.099(2) Uani 0.50 1 d PD . .
O231 O -0.3134(11) 0.1060(12) -0.4664(9) 0.089(5) Uiso 0.50 1 d PD . .
O232 O -0.3692(15) 0.161(2) -0.354(2) 0.218(19) Uiso 0.50 1 d PD . .
O233 O -0.2386(17) 0.2112(18) -0.3305(19) 0.26(2) Uiso 0.50 1 d PD . .
O234 O -0.283(2) 0.075(2) -0.357(2) 0.27(3) Uiso 0.50 1 d PD . .

loop_
_atom_site_aniso_label
_atom_site_aniso_U_11
_atom_site_aniso_U_22
_atom_site_aniso_U_33
_atom_site_aniso_U_23
_atom_site_aniso_U_13
_atom_site_aniso_U_12
Tb1 0.02671(17) 0.02801(18) 0.03163(19) 0.01782(15) 0.00802(13) 0.00141(13)
Tb2 0.02420(16) 0.03383(19) 0.02662(18) 0.01819(15) 0.00611(13) 0.00507(13)
Tb3 0.02613(17) 0.03061(18) 0.03004(19) 0.01603(15) 0.01124(13) 0.00869(13)
Cu1 0.0278(4) 0.0319(4) 0.0312(5) 0.0200(4) 0.0097(3) 0.0061(3)
Cu2 0.0238(4) 0.0332(5) 0.0326(5) 0.0199(4) 0.0085(3) 0.0067(3)
Cu3 0.0260(4) 0.0330(5) 0.0319(5) 0.0186(4) 0.0103(3) 0.0053(3)
Cu4 0.0268(4) 0.0284(4) 0.0293(4) 0.0158(4) 0.0085(3) 0.0050(3)
Cu5 0.0244(4) 0.0303(4) 0.0294(4) 0.0158(4) 0.0067(3) 0.0031(3)
Cu6 0.0287(4) 0.0323(4) 0.0280(4) 0.0169(4) 0.0107(3) 0.0070(3)
Cu7 0.0376(5) 0.0414(6) 0.0487(6) 0.0237(5) 0.0046(4) -0.0078(4)
Cu8 0.0521(6) 0.0330(5) 0.0649(7) 0.0295(5) 0.0196(5) 0.0044(4)
Cu9 0.0359(5) 0.0597(7) 0.0372(5) 0.0337(5) 0.0061(4) 0.0056(4)
Cu10 0.0343(5) 0.0639(7) 0.0430(6) 0.0341(6) 0.0107(4) 0.0169(5)
Cu11 0.0309(5) 0.0437(6) 0.0465(6) 0.0176(5) 0.0187(4) 0.0103(4)
Cu12 0.0332(5) 0.0516(6) 0.0344(5) 0.0104(5) 0.0122(4) 0.0151(4)
C1 0.032(4) 0.045(5) 0.043(4) 0.027(4) 0.002(3) 0.000(3)
C2 0.062(6) 0.065(7) 0.053(6) 0.033(6) -0.019(5) -0.024(5)
C3 0.046(5) 0.035(4) 0.057(5) 0.026(4) 0.017(4) 0.009(4)
C4 0.085(7) 0.054(6) 0.114(8) 0.038(6) 0.047(6) 0.022(5)
C5 0.036(4) 0.040(4) 0.031(4) 0.013(3) 0.010(3) 0.005(3)
C6 0.115(12) 0.098(10) 0.032(6) 0.019(6) 0.014(6) 0.041(9)
C7 0.031(4) 0.044(4) 0.037(4) 0.018(4) 0.013(3) 0.008(3)
C8 0.068(7) 0.067(7) 0.114(11) 0.036(8) 0.066(8) 0.015(6)
C9 0.037(4) 0.051(5) 0.038(4) 0.030(4) 0.012(3) 0.004(3)
C10 0.083(8) 0.103(10) 0.070(8) 0.070(8) -0.016(6) -0.030(7)
C11 0.037(4) 0.065(6) 0.054(5) 0.038(5) 0.014(4) 0.020(4)
C12 0.101(9) 0.129(9) 0.107(9) 0.064(7) 0.033(7) 0.053(7)
C14 0.084(9) 0.045(6) 0.098(10) 0.039(7) 0.037(7) -0.002(6)
C15 0.130(10) 0.116(10) 0.152(11) 0.079(8) 0.048(8) 0.004(7)
C16 0.39(4) 0.39(4) 0.40(4) 0.20(2) 0.121(15) 0.092(13)
C17 0.043(5) 0.059(6) 0.053(6) 0.023(5) 0.026(4) 0.020(4)
C18 0.057(7) 0.093(10) 0.077(9) 0.019(7) 0.040(6) 0.030(7)
C19 0.079(9) 0.080(9) 0.089(10) 0.018(8) 0.051(8) 0.037(7)
C20 0.056(6) 0.093(8) 0.050(6) 0.052(6) 0.011(5) 0.018(6)
C21 0.073(7) 0.116(8) 0.058(6) 0.052(6) 0.004(5) 0.004(6)
C22 0.100(12) 0.19(2) 0.064(9) 0.084(12) 0.004(8) -0.007(13)
N1 0.046(5) 0.085(7) 0.070(6) 0.036(6) -0.001(4) -0.013(5)
N2 0.090(8) 0.044(5) 0.097(8) 0.037(5) 0.031(6) 0.024(5)
N3 0.095(7) 0.125(8) 0.063(6) 0.040(6) 0.029(5) 0.009(6)
N4 0.042(5) 0.071(6) 0.098(8) 0.041(6) 0.037(5) 0.011(4)
N5 0.072(6) 0.098(8) 0.073(6) 0.064(7) 0.019(5) 0.003(6)
N6 0.093(7) 0.102(8) 0.144(9) 0.064(7) 0.043(6) 0.040(6)
N8 0.118(11) 0.076(8) 0.116(11) 0.030(8) 0.057(9) 0.042(8)
N9 0.143(15) 0.139(14) 0.078(9) 0.044(10) 0.039(10) 0.047(12)
O1 0.026(2) 0.036(3) 0.040(3) 0.026(2) 0.009(2) 0.006(2)
O2 0.026(2) 0.034(3) 0.031(3) 0.020(2) 0.0087(19) 0.0055(19)
O3 0.027(2) 0.035(3) 0.033(3) 0.020(2) 0.009(2) 0.006(2)
O4 0.028(2) 0.030(2) 0.027(2) 0.015(2) 0.0082(19) 0.0051(19)
O5 0.026(2) 0.031(3) 0.032(3) 0.019(2) 0.0069(19) 0.0036(19)
O6 0.025(2) 0.033(3) 0.030(3) 0.018(2) 0.0071(19) 0.0064(19)
O7 0.027(2) 0.034(3) 0.031(3) 0.018(2) 0.009(2) 0.005(2)
O8 0.029(2) 0.031(3) 0.029(3) 0.015(2) 0.009(2) 0.006(2)
O9 0.030(2) 0.031(3) 0.029(3) 0.014(2) 0.010(2) 0.002(2)
O10 0.028(2) 0.030(2) 0.026(2) 0.014(2) 0.0079(19) 0.0049(19)
O11 0.028(2) 0.032(3) 0.031(3) 0.019(2) 0.010(2) 0.006(2)
O12 0.033(3) 0.035(3) 0.028(3) 0.019(2) 0.009(2) 0.005(2)
O13 0.039(3) 0.035(3) 0.041(3) 0.022(3) 0.014(2) 0.002(2)
O14 0.031(3) 0.045(3) 0.030(3) 0.021(2) 0.005(2) 0.005(2)
O15 0.031(3) 0.039(3) 0.035(3) 0.017(2) 0.012(2) 0.010(2)
O16 0.045(3) 0.047(3) 0.040(3) 0.027(3) 0.002(3) -0.003(3)
O17 0.032(3) 0.039(3) 0.040(3) 0.023(3) 0.003(2) -0.004(2)
O18 0.045(3) 0.039(3) 0.056(4) 0.024(3) 0.023(3) 0.009(3)
O19 0.040(3) 0.034(3) 0.054(4) 0.027(3) 0.016(3) 0.004(2)
O20 0.036(3) 0.051(3) 0.039(3) 0.023(3) 0.011(2) 0.016(3)
O21 0.033(3) 0.041(3) 0.037(3) 0.016(3) 0.014(2) 0.014(2)
O22 0.040(3) 0.040(3) 0.056(4) 0.025(3) 0.023(3) 0.008(2)
O23 0.034(3) 0.038(3) 0.039(3) 0.016(3) 0.016(2) 0.010(2)
O24 0.037(3) 0.047(3) 0.048(3) 0.032(3) 0.004(2) -0.001(2)
O25 0.036(3) 0.049(3) 0.033(3) 0.027(3) 0.003(2) 0.002(2)
O26 0.042(3) 0.065(4) 0.040(3) 0.029(3) 0.012(3) 0.023(3)
O27 0.037(3) 0.051(3) 0.037(3) 0.025(3) 0.010(2) 0.009(3)
O28 0.055(4) 0.054(4) 0.084(6) 0.037(4) 0.013(4) -0.013(3)
O29 0.077(5) 0.047(4) 0.099(6) 0.047(4) 0.029(5) -0.001(4)
O30 0.047(4) 0.053(4) 0.056(4) 0.012(3) 0.025(3) 0.021(3)
O31 0.043(4) 0.060(4) 0.066(5) 0.019(4) 0.031(3) 0.019(3)
O32 0.041(3) 0.087(5) 0.043(4) 0.041(4) 0.002(3) 0.005(3)
O33 0.039(3) 0.094(6) 0.057(4) 0.049(4) 0.005(3) 0.016(4)
O34 0.041(3) 0.036(3) 0.056(4) 0.021(3) 0.020(3) 0.003(2)
O35 0.048(3) 0.052(4) 0.047(3) 0.034(3) 0.008(3) 0.001(3)
O36 0.039(3) 0.053(4) 0.037(3) 0.019(3) 0.014(2) 0.019(3)
O37 0.039(3) 0.061(4) 0.047(4) 0.034(3) 0.000(3) -0.004(3)
O38 0.053(4) 0.035(3) 0.055(4) 0.021(3) 0.024(3) 0.011(3)
O39 0.041(3) 0.058(4) 0.040(3) 0.024(3) 0.011(3) 0.022(3)
Cl1 0.076(3) 0.088(3) 0.088(3) 0.045(3) 0.026(3) 0.017(3)
Cl2 0.139(7) 0.098(6) 0.094(5) 0.070(5) 0.011(5) 0.019(5)
O121 0.099(9) 0.061(7) 0.052(7) 0.040(6) 0.005(6) 0.025(6)
O122 0.16(3) 0.18(3) 0.18(3) 0.16(3) 0.05(2) 0.04(2)
O123 0.14(3) 0.18(3) 0.17(3) 0.06(3) 0.04(2) 0.07(3)
O124 0.20(3) 0.11(2) 0.13(3) 0.045(19) -0.07(2) -0.02(2)
Cl3 0.159(6) 0.088(5) 0.141(6) 0.044(4) 0.089(5) 0.008(4)
O131 0.107(13) 0.034(7) 0.065(10) 0.021(7) 0.044(9) 0.007(7)
O132 0.13(2) 0.107(18) 0.16(2) 0.035(17) 0.10(2) 0.066(17)
O133 0.206(18) 0.201(18) 0.194(18) 0.110(12) 0.071(11) 0.027(10)
O41 0.069(5) 0.053(4) 0.058(4) 0.022(4) 0.022(4) 0.004(4)
O42 0.051(4) 0.086(6) 0.092(7) 0.037(5) 0.025(4) 0.009(4)
O43 0.077(6) 0.072(6) 0.114(8) 0.050(6) 0.033(6) 0.020(5)
O44 0.048(5) 0.087(7) 0.137(9) 0.067(7) 0.001(5) 0.004(4)
O45 0.051(4) 0.068(5) 0.062(4) 0.035(4) 0.023(3) 0.018(3)
O46 0.065(6) 0.136(10) 0.106(8) 0.069(8) 0.019(6) 0.023(6)
O47 0.126(12) 0.25(2) 0.148(13) 0.110(15) 0.006(10) 0.083(13)
O48 0.145(9) 0.155(10) 0.181(10) 0.052(7) 0.049(8) 0.049(8)
O49 0.123(9) 0.074(7) 0.099(8) 0.059(6) 0.016(6) 0.026(6)
O50 0.069(6) 0.022(4) 0.025(4) 0.005(3) 0.014(4) -0.018(4)
O49A 0.11(2) 0.076(17) 0.15(3) 0.09(2) -0.010(19) 0.027(16)
O50A 0.070(15) 0.036(11) 0.056(14) -0.015(10) -0.001(11) 0.010(10)
Cl4 0.0443(15) 0.111(3) 0.107(3) 0.056(2) 0.0146(16) 0.0087(16)
O141 0.042(5) 0.185(14) 0.194(15) 0.106(13) 0.009(7) 0.006(7)
O142 0.078(7) 0.142(11) 0.166(13) 0.099(10) 0.018(8) 0.038(7)
O143 0.096(9) 0.161(14) 0.219(17) 0.110(13) 0.083(11) 0.035(9)
O144 0.118(10) 0.134(12) 0.134(12) 0.064(10) 0.034(9) 0.024(9)
Cl5 0.091(2) 0.0605(17) 0.088(2) 0.0478(17) 0.0210(18) 0.0265(15)
O151 0.112(8) 0.070(6) 0.099(7) 0.048(6) 0.024(6) 0.024(6)
O152 0.143(10) 0.101(8) 0.164(12) 0.105(9) 0.056(9) 0.065(8)
O153 0.101(9) 0.110(9) 0.134(11) 0.066(9) 0.002(8) 0.023(7)
O154 0.168(13) 0.120(10) 0.116(10) 0.082(9) 0.053(9) 0.053(9)
Cl6 0.0723(17) 0.0547(15) 0.0508(14) 0.0166(12) 0.0139(12) -0.0077(12)
O161 0.104(7) 0.083(6) 0.061(5) 0.027(5) 0.030(5) -0.004(5)
O162 0.086(7) 0.099(8) 0.090(7) 0.031(6) 0.020(6) -0.011(6)
O163 0.129(9) 0.064(6) 0.077(7) 0.014(5) -0.004(6) -0.015(6)
O164 0.140(11) 0.097(8) 0.105(8) 0.063(7) 0.032(8) 0.038(7)
Cl7 0.0612(14) 0.0783(17) 0.0592(15) 0.0472(14) 0.0328(12) 0.0229(12)
O171 0.078(5) 0.088(6) 0.087(6) 0.063(5) 0.045(5) 0.039(5)
O172 0.056(4) 0.120(8) 0.089(6) 0.071(6) 0.037(4) 0.033(5)
O173 0.107(7) 0.082(6) 0.071(6) 0.041(5) 0.034(5) 0.004(5)
O174 0.078(5) 0.105(7) 0.050(4) 0.044(5) 0.034(4) 0.014(5)
Cl8 0.163(5) 0.098(3) 0.099(3) 0.049(3) 0.054(3) 0.046(3)
O181 0.207(11) 0.176(11) 0.177(11) 0.083(8) 0.060(8) 0.067(8)
O182 0.27(3) 0.36(4) 0.155(17) 0.15(2) 0.124(18) 0.05(2)
Cl9 0.072(3) 0.096(4) 0.059(3) 0.046(3) 0.029(3) 0.038(3)
O191 0.108(12) 0.086(11) 0.065(9) 0.052(9) 0.074(10) 0.073(10)
O192 0.080(13) 0.102(16) 0.14(2) 0.069(15) 0.049(13) 0.023(12)
O193 0.103(15) 0.15(2) 0.045(9) 0.047(12) 0.034(10) 0.035(14)
O194 0.112(18) 0.13(2) 0.14(2) 0.085(18) 0.025(16) 0.065(16)
Cl10 0.066(3) 0.037(2) 0.072(4) 0.014(2) 0.020(3) 0.012(2)
O201 0.077(12) 0.069(11) 0.091(14) 0.021(10) 0.022(10) 0.011(9)
O202 0.35(5) 0.051(11) 0.13(2) 0.060(14) 0.15(3) 0.09(2)
O203 0.14(2) 0.080(15) 0.105(18) 0.034(14) -0.027(16) 0.012(15)
Cl11 0.104(5) 0.080(4) 0.089(5) 0.016(4) 0.072(4) -0.006(4)
O211 0.31(5) 0.26(4) 0.14(2) 0.16(3) 0.16(3) 0.22(4)
O212 0.24(4) 0.099(19) 0.13(2) 0.040(17) 0.12(3) 0.01(2)
Cl12 0.105(6) 0.134(7) 0.072(4) 0.054(5) 0.038(4) 0.030(5)
Cl13 0.148(7) 0.093(5) 0.090(5) 0.057(5) 0.073(5) 0.036(5)

loop_
_atom_type_symbol
_atom_type_description
_atom_type_scat_dispersion_real
_atom_type_scat_dispersion_imag
_atom_type_scat_source
C C 0.0033 0.0016 'International Tables Vol C Tables 4.2.6.8 and 6.1.1.4'
H H 0.0000 0.0000 'International Tables Vol C Tables 4.2.6.8 and 6.1.1.4'
N N 0.0061 0.0033 'International Tables Vol C Tables 4.2.6.8 and 6.1.1.4'
O O 0.0106 0.0060 'International Tables Vol C Tables 4.2.6.8 and 6.1.1.4'
Cl Cl 0.1484 0.1585 'International Tables Vol C Tables 4.2.6.8 and 6.1.1.4'
Cu Cu 0.3201 1.2651 'International Tables Vol C Tables 4.2.6.8 and 6.1.1.4'
Tb Tb -0.1723 4.1537 'International Tables Vol C Tables 4.2.6.8 and 6.1.1.4'

loop_
_geom_angle_atom_site_label_1
_geom_angle_atom_site_label_2
_geom_angle_atom_site_label_3
_geom_angle
_geom_angle_site_symmetry_1
_geom_angle_site_symmetry_3
O1 Tb1 O34 138.75(19) . .
O1 Tb1 O35 137.9(2) . .
O34 Tb1 O35 81.9(2) . .
O1 Tb1 O9 66.71(17) . 2_566
O34 Tb1 O9 137.3(2) . 2_566
O35 Tb1 O9 74.27(19) . 2_566
O1 Tb1 O13 120.74(19) . .
O34 Tb1 O13 73.20(19) . .
O35 Tb1 O13 74.0(2) . .
O9 Tb1 O13 130.09(18) 2_566 .
O1 Tb1 O4 66.59(16) . .
O34 Tb1 O4 75.14(18) . .
O35 Tb1 O4 137.9(2) . .
O9 Tb1 O4 99.80(17) 2_566 .
O13 Tb1 O4 129.35(18) . .
O1 Tb1 O5 101.66(17) . .
O34 Tb1 O5 74.54(18) . .
O35 Tb1 O5 74.86(19) . .
O9 Tb1 O5 65.39(17) 2_566 .
O13 Tb1 O5 137.61(17) . .
O4 Tb1 O5 65.29(16) . .
O1 Tb1 O17 74.91(17) . .
O34 Tb1 O17 79.4(2) . .
O35 Tb1 O17 137.20(19) . .
O9 Tb1 O17 140.47(17) 2_566 .
O13 Tb1 O17 63.85(18) . .
O4 Tb1 O17 72.26(17) . .
O5 Tb1 O17 134.42(18) . .
O1 Tb1 O19 73.30(17) . .
O34 Tb1 O19 136.84(18) . .
O35 Tb1 O19 81.4(2) . .
O9 Tb1 O19 73.94(18) 2_566 .
O13 Tb1 O19 64.01(18) . .
O4 Tb1 O19 138.17(17) . .
O5 Tb1 O19 136.97(18) . .
O17 Tb1 O19 86.6(2) . .
O1 Tb1 Cu3 33.28(12) . .
O34 Tb1 Cu3 156.44(14) . .
O35 Tb1 Cu3 105.55(15) . .
O9 Tb1 Cu3 33.77(12) 2_566 .
O13 Tb1 Cu3 130.19(14) . .
O4 Tb1 Cu3 85.10(11) . .
O5 Tb1 Cu3 85.70(11) . .
O17 Tb1 Cu3 106.92(13) . .
O19 Tb1 Cu3 66.71(12) . .
O1 Tb1 Cu1 33.19(12) . .
O34 Tb1 Cu1 106.41(15) . .
O35 Tb1 Cu1 156.49(15) . .
O9 Tb1 Cu1 85.49(12) 2_566 .
O13 Tb1 Cu1 129.27(14) . .
O4 Tb1 Cu1 33.82(11) . .
O5 Tb1 Cu1 86.02(11) . .
O17 Tb1 Cu1 66.30(12) . .
O19 Tb1 Cu1 104.72(13) . .
Cu3 Tb1 Cu1 58.63(2) . .
O1 Tb1 Cu5 84.58(13) . 2_566
O34 Tb1 Cu5 106.00(15) . 2_566
O35 Tb1 Cu5 69.96(15) . 2_566
O9 Tb1 Cu5 32.45(12) 2_566 2_566
O13 Tb1 Cu5 143.60(14) . 2_566
O4 Tb1 Cu5 83.02(12) . 2_566
O5 Tb1 Cu5 33.00(11) . 2_566
O17 Tb1 Cu5 152.55(12) . 2_566
O19 Tb1 Cu5 104.99(14) . 2_566
Cu3 Tb1 Cu5 58.09(2) . 2_566
Cu1 Tb1 Cu5 86.55(2) . 2_566
O7 Tb2 O14 121.61(19) . .
O7 Tb2 O37 138.8(2) . .
O14 Tb2 O37 73.04(19) . .
O7 Tb2 O36 137.94(19) . .
O14 Tb2 O36 73.3(2) . .
O37 Tb2 O36 81.5(2) . .
O7 Tb2 O11 66.94(17) . 2_566
O14 Tb2 O11 130.40(17) . 2_566
O37 Tb2 O11 75.0(2) . 2_566
O36 Tb2 O11 136.79(19) . 2_566
O7 Tb2 O6 66.73(17) . .
O14 Tb2 O6 129.22(17) . .
O37 Tb2 O6 137.4(2) . .
O36 Tb2 O6 74.06(19) . .
O11 Tb2 O6 99.85(16) 2_566 .
O7 Tb2 O2 102.01(17) . .
O14 Tb2 O2 136.37(19) . .
O37 Tb2 O2 74.43(19) . .
O36 Tb2 O2 73.84(19) . .
O11 Tb2 O2 65.20(16) 2_566 .
O6 Tb2 O2 65.56(16) . .
O7 Tb2 O25 73.16(17) . .
O14 Tb2 O25 64.40(18) . .
O37 Tb2 O25 137.14(19) . .
O36 Tb2 O25 81.8(2) . .
O11 Tb2 O25 138.59(18) 2_566 .
O6 Tb2 O25 73.31(17) . .
O2 Tb2 O25 136.40(17) . .
O7 Tb2 O27 75.50(18) . .
O14 Tb2 O27 63.42(19) . .
O37 Tb2 O27 79.9(2) . .
O36 Tb2 O27 136.20(19) . .
O11 Tb2 O27 74.45(17) 2_566 .
O6 Tb2 O27 140.54(19) . .
O2 Tb2 O27 136.36(17) . .
O25 Tb2 O27 85.52(19) . .
O7 Tb2 Cu6 33.35(11) . 2_566
O14 Tb2 Cu6 130.70(14) . 2_566
O37 Tb2 Cu6 106.40(16) . 2_566
O36 Tb2 Cu6 155.81(14) . 2_566
O11 Tb2 Cu6 34.01(12) 2_566 2_566
O6 Tb2 Cu6 85.48(12) . 2_566
O2 Tb2 Cu6 86.14(12) . 2_566
O25 Tb2 Cu6 104.88(14) . 2_566
O27 Tb2 Cu6 67.96(13) . 2_566
O7 Tb2 Cu5 33.35(12) . .
O14 Tb2 Cu5 129.92(13) . .
O37 Tb2 Cu5 156.95(14) . .
O36 Tb2 Cu5 105.38(15) . .
O11 Tb2 Cu5 85.65(12) 2_566 .
O6 Tb2 Cu5 33.77(12) . .
O2 Tb2 Cu5 86.26(12) . .
O25 Tb2 Cu5 65.90(12) . .
O27 Tb2 Cu5 107.15(14) . .
Cu6 Tb2 Cu5 58.93(2) 2_566 .
O7 Tb2 Cu2 84.80(12) . .
O14 Tb2 Cu2 142.06(14) . .
O37 Tb2 Cu2 106.04(16) . .
O36 Tb2 Cu2 69.14(14) . .
O11 Tb2 Cu2 83.08(12) 2_566 .
O6 Tb2 Cu2 32.47(11) . .
O2 Tb2 Cu2 33.16(11) . .
O25 Tb2 Cu2 104.30(13) . .
O27 Tb2 Cu2 154.50(13) . .
Cu6 Tb2 Cu2 86.67(2) 2_566 .
Cu5 Tb2 Cu2 58.42(2) . .
O10 Tb3 O38 139.0(2) 2_566 .
O10 Tb3 O15 121.23(17) 2_566 .
O38 Tb3 O15 73.9(2) . .
O10 Tb3 O3 66.96(16) 2_566 .
O38 Tb3 O3 74.8(2) . .
O15 Tb3 O3 130.24(19) . .
O10 Tb3 O12 66.37(17) 2_566 2_566
O38 Tb3 O12 136.76(19) . 2_566
O15 Tb3 O12 129.48(18) . 2_566
O3 Tb3 O12 99.63(18) . 2_566
O10 Tb3 O39 137.5(2) 2_566 .
O38 Tb3 O39 81.7(2) . .
O15 Tb3 O39 73.45(19) . .
O3 Tb3 O39 137.36(19) . .
O12 Tb3 O39 74.2(2) 2_566 .
O10 Tb3 O8 101.80(17) 2_566 .
O38 Tb3 O8 73.70(19) . .
O15 Tb3 O8 136.97(18) . .
O3 Tb3 O8 65.06(16) . .
O12 Tb3 O8 65.59(16) 2_566 .
O39 Tb3 O8 74.50(19) . .
O10 Tb3 O23 73.51(17) 2_566 .
O38 Tb3 O23 137.4(2) . .
O15 Tb3 O23 63.92(18) . .
O3 Tb3 O23 138.92(17) . .
O12 Tb3 O23 73.48(17) 2_566 .
O39 Tb3 O23 80.9(2) . .
O8 Tb3 O23 136.47(18) . .
O10 Tb3 O21 75.11(17) 2_566 .
O38 Tb3 O21 80.4(2) . .
O15 Tb3 O21 64.09(18) . .
O3 Tb3 O21 73.31(17) . .
O12 Tb3 O21 140.14(17) 2_566 .
O39 Tb3 O21 136.98(19) . .
O8 Tb3 O21 135.23(17) . .
O23 Tb3 O21 86.46(18) . .
O10 Tb3 Cu2 33.37(12) 2_566 .
O38 Tb3 Cu2 106.45(16) . .
O15 Tb3 Cu2 130.59(13) . .
O3 Tb3 Cu2 33.94(11) . .
O12 Tb3 Cu2 84.95(12) 2_566 .
O39 Tb3 Cu2 155.71(15) . .
O8 Tb3 Cu2 85.70(12) . .
O23 Tb3 Cu2 105.32(13) . .
O21 Tb3 Cu2 67.30(12) . .
O10 Tb3 Cu4 33.06(12) 2_566 2_566
O38 Tb3 Cu4 156.40(15) . 2_566
O15 Tb3 Cu4 129.59(13) . 2_566
O3 Tb3 Cu4 85.56(12) . 2_566
O12 Tb3 Cu4 33.73(11) 2_566 2_566
O39 Tb3 Cu4 105.34(16) . 2_566
O8 Tb3 Cu4 86.32(12) . 2_566
O23 Tb3 Cu4 66.16(13) . 2_566
O21 Tb3 Cu4 106.65(13) . 2_566
Cu2 Tb3 Cu4 58.61(2) . 2_566
O10 Tb3 Cu6 84.70(12) 2_566 .
O38 Tb3 Cu6 105.33(16) . .
O15 Tb3 Cu6 142.36(13) . .
O3 Tb3 Cu6 83.18(13) . .
O12 Tb3 Cu6 32.44(11) 2_566 .
O39 Tb3 Cu6 69.31(15) . .
O8 Tb3 Cu6 33.26(12) . .
O23 Tb3 Cu6 104.27(13) . .
O21 Tb3 Cu6 153.52(12) . .
Cu2 Tb3 Cu6 86.41(2) . .
Cu4 Tb3 Cu6 58.56(2) 2_566 .
O11 Cu1 O1 175.7(2) 2_566 .
O11 Cu1 O2 84.3(2) 2_566 .
O1 Cu1 O2 95.8(2) . .
O11 Cu1 O4 95.0(2) 2_566 .
O1 Cu1 O4 84.7(2) . .
O2 Cu1 O4 177.5(2) . .
O11 Cu1 O16 94.2(2) 2_566 .
O1 Cu1 O16 90.1(2) . .
O2 Cu1 O16 92.8(2) . .
O4 Cu1 O16 89.7(2) . .
O11 Cu1 O111 102.1(5) 2_566 .
O1 Cu1 O111 73.8(5) . .
O2 Cu1 O111 76.9(5) . .
O4 Cu1 O111 100.9(5) . .
O16 Cu1 O111 159.6(4) . .
O11 Cu1 O112 82.2(14) 2_566 2_566
O1 Cu1 O112 93.9(14) . 2_566
O2 Cu1 O112 112.0(9) . 2_566
O4 Cu1 O112 65.5(9) . 2_566
O16 Cu1 O112 154.3(7) . 2_566
O111 Cu1 O112 42.7(7) . 2_566
O11 Cu1 Tb1 137.99(14) 2_566 .
O1 Cu1 Tb1 42.18(15) . .
O2 Cu1 Tb1 137.71(15) . .
O4 Cu1 Tb1 43.11(14) . .
O16 Cu1 Tb1 84.36(14) . .
O111 Cu1 Tb1 91.5(5) . .
O112 Cu1 Tb1 81.7(13) 2_566 .
O11 Cu1 Tb2 41.48(14) 2_566 .
O1 Cu1 Tb2 138.76(15) . .
O2 Cu1 Tb2 42.94(14) . .
O4 Cu1 Tb2 136.46(14) . .
O16 Cu1 Tb2 92.00(14) . .
O111 Cu1 Tb2 92.1(5) . .
O112 Cu1 Tb2 101.4(14) 2_566 .
Tb1 Cu1 Tb2 176.30(3) . .
O6 Cu2 O10 93.8(2) . 2_566
O6 Cu2 O2 84.7(2) . .
O10 Cu2 O2 177.5(2) 2_566 .
O6 Cu2 O3 175.9(2) . .
O10 Cu2 O3 84.8(2) 2_566 .
O2 Cu2 O3 96.5(2) . .
O6 Cu2 O20 94.2(2) . .
O10 Cu2 O20 89.0(2) 2_566 .
O2 Cu2 O20 93.1(2) . .
O3 Cu2 O20 89.6(2) . .
O6 Cu2 O114 69.1(10) . 2_566
O10 Cu2 O114 82.8(14) 2_566 2_566
O2 Cu2 O114 94.8(14) . 2_566
O3 Cu2 O114 106.9(10) . 2_566
O20 Cu2 O114 160.7(8) . 2_566
O6 Cu2 O111 102.8(5) . .
O10 Cu2 O111 101.8(5) 2_566 .
O2 Cu2 O111 76.6(5) . .
O3 Cu2 O111 73.7(5) . .
O20 Cu2 O111 159.0(4) . .
O114 Cu2 O111 40.2(8) 2_566 .
O6 Cu2 Tb3 135.90(14) . .
O10 Cu2 Tb3 42.17(14) 2_566 .
O2 Cu2 Tb3 139.38(14) . .
O3 Cu2 Tb3 43.17(14) . .
O20 Cu2 Tb3 83.96(14) . .
O114 Cu2 Tb3 101.1(14) 2_566 .
O111 Cu2 Tb3 92.0(5) . .
O6 Cu2 Tb2 41.79(14) . .
O10 Cu2 Tb2 135.60(15) 2_566 .
O2 Cu2 Tb2 43.02(14) . .
O3 Cu2 Tb2 139.49(14) . .
O20 Cu2 Tb2 92.63(14) . .
O114 Cu2 Tb2 81.4(14) 2_566 .
O111 Cu2 Tb2 92.0(5) . .
Tb3 Cu2 Tb2 175.82(3) . .
O3 Cu3 O1 94.0(2) . .
O3 Cu3 O8 84.3(2) . .
O1 Cu3 O8 177.1(2) . .
O3 Cu3 O9 176.1(2) . 2_566
O1 Cu3 O9 84.6(2) . 2_566
O8 Cu3 O9 96.8(2) . 2_566
O3 Cu3 O18 94.5(2) . .
O1 Cu3 O18 89.7(2) . .
O8 Cu3 O18 92.9(2) . .
O9 Cu3 O18 89.2(2) 2_566 .
O3 Cu3 O111 74.3(5) . .
O1 Cu3 O111 73.6(5) . .
O8 Cu3 O111 103.6(5) . .
O9 Cu3 O111 101.8(5) 2_566 .
O18 Cu3 O111 158.8(4) . .
O3 Cu3 O113 96.4(14) . 2_566
O1 Cu3 O113 107.5(9) . 2_566
O8 Cu3 O113 70.3(10) . 2_566
O9 Cu3 O113 80.5(14) 2_566 2_566
O18 Cu3 O113 158.8(7) . 2_566
O111 Cu3 O113 42.3(7) . 2_566
O3 Cu3 Tb1 136.14(15) . .
O1 Cu3 Tb1 42.21(14) . .
O8 Cu3 Tb1 139.51(14) . .
O9 Cu3 Tb1 42.87(15) 2_566 .
O18 Cu3 Tb1 84.30(15) . .
O111 Cu3 Tb1 91.4(5) . .
O113 Cu3 Tb1 100.0(14) 2_566 .
O3 Cu3 Tb3 41.37(14) . .
O1 Cu3 Tb3 135.40(15) . .
O8 Cu3 Tb3 43.08(14) . .
O9 Cu3 Tb3 139.93(15) 2_566 .
O18 Cu3 Tb3 92.59(15) . .
O111 Cu3 Tb3 90.5(5) . .
O113 Cu3 Tb3 83.8(14) 2_566 .
Tb1 Cu3 Tb3 175.94(3) . .
O4 Cu4 O10 175.2(2) . .
O4 Cu4 O12 94.9(2) . .
O10 Cu4 O12 84.2(2) . .
O4 Cu4 O5 83.9(2) . .
O10 Cu4 O5 96.9(2) . .
O12 Cu4 O5 177.2(2) . .
O4 Cu4 O112 73.0(9) . 2_566
O10 Cu4 O112 102.2(9) . 2_566
O12 Cu4 O112 81.9(16) . 2_566
O5 Cu4 O112 95.3(16) . 2_566
O4 Cu4 O22 94.5(2) . 2_566
O10 Cu4 O22 90.2(2) . 2_566
O12 Cu4 O22 89.8(2) . 2_566
O5 Cu4 O22 92.8(2) . 2_566
O112 Cu4 O22 164.2(12) 2_566 2_566
O4 Cu4 Tb3 137.72(14) . 2_566
O10 Cu4 Tb3 41.82(14) . 2_566
O12 Cu4 Tb3 42.93(15) . 2_566
O5 Cu4 Tb3 138.41(15) . 2_566
O112 Cu4 Tb3 98.2(13) 2_566 2_566
O22 Cu4 Tb3 84.48(15) 2_566 2_566
O4 Cu4 Tb1 41.52(14) . .
O10 Cu4 Tb1 139.36(14) . .
O12 Cu4 Tb1 136.39(16) . .
O5 Cu4 Tb1 42.50(15) . .
O112 Cu4 Tb1 84.9(13) 2_566 .
O22 Cu4 Tb1 92.13(15) 2_566 .
Tb3 Cu4 Tb1 176.48(3) 2_566 .
O7 Cu5 O9 94.3(2) . .
O7 Cu5 O6 84.8(2) . .
O9 Cu5 O6 175.5(2) . .
O7 Cu5 O5 176.6(2) . 2_566
O9 Cu5 O5 83.8(2) . 2_566
O6 Cu5 O5 96.9(2) . 2_566
O7 Cu5 O114 91.8(15) . 2_566
O9 Cu5 O114 104.5(8) . 2_566
O6 Cu5 O114 71.1(8) . 2_566
O5 Cu5 O114 86.0(15) 2_566 2_566
O7 Cu5 O24 89.8(2) . .
O9 Cu5 O24 93.5(2) . .
O6 Cu5 O24 90.9(2) . .
O5 Cu5 O24 93.1(2) 2_566 .
O114 Cu5 O24 161.7(8) 2_566 .
O7 Cu5 Tb2 42.23(15) . .
O9 Cu5 Tb2 136.38(15) . .
O6 Cu5 Tb2 43.14(14) . .
O5 Cu5 Tb2 139.80(16) 2_566 .
O114 Cu5 Tb2 83.9(12) 2_566 .
O24 Cu5 Tb2 85.06(15) . .
O7 Cu5 Tb1 135.64(16) . 2_566
O9 Cu5 Tb1 41.38(14) . 2_566
O6 Cu5 Tb1 139.40(14) . 2_566
O5 Cu5 Tb1 42.53(15) 2_566 2_566
O114 Cu5 Tb1 99.3(12) 2_566 2_566
O24 Cu5 Tb1 92.23(15) . 2_566
Tb2 Cu5 Tb1 176.44(3) . 2_566
O7 Cu6 O12 175.5(2) 2_566 2_566
O7 Cu6 O11 84.9(2) 2_566 .
O12 Cu6 O11 95.0(2) 2_566 .
O7 Cu6 O8 95.2(2) 2_566 .
O12 Cu6 O8 84.7(2) 2_566 .
O11 Cu6 O8 177.4(2) . .
O7 Cu6 O113 79.6(16) 2_566 2_566
O12 Cu6 O113 96.1(15) 2_566 2_566
O11 Cu6 O113 100.4(9) . 2_566
O8 Cu6 O113 77.1(9) . 2_566
O7 Cu6 O26 89.3(2) 2_566 2_566
O12 Cu6 O26 95.2(2) 2_566 2_566
O11 Cu6 O26 89.1(2) . 2_566
O8 Cu6 O26 93.4(2) . 2_566
O113 Cu6 O26 164.5(13) 2_566 2_566
O7 Cu6 Tb2 42.35(15) 2_566 2_566
O12 Cu6 Tb2 138.01(16) 2_566 2_566
O11 Cu6 Tb2 43.14(13) . 2_566
O8 Cu6 Tb2 137.32(14) . 2_566
O113 Cu6 Tb2 95.1(13) 2_566 2_566
O26 Cu6 Tb2 83.48(16) 2_566 2_566
O7 Cu6 Tb3 138.45(16) 2_566 .
O12 Cu6 Tb3 41.60(16) 2_566 .
O11 Cu6 Tb3 136.55(14) . .
O8 Cu6 Tb3 43.21(14) . .
O113 Cu6 Tb3 88.4(13) 2_566 .
O26 Cu6 Tb3 93.04(16) 2_566 .
Tb2 Cu6 Tb3 176.48(3) 2_566 .
O28 Cu7 O13 95.4(3) . .
O28 Cu7 N1 97.5(4) . .
O13 Cu7 N1 167.0(3) . .
O28 Cu7 O17 172.5(3) . .
O13 Cu7 O17 82.8(2) . .
N1 Cu7 O17 84.5(3) . .
O28 Cu7 Cu8 79.1(3) . .
O13 Cu7 Cu8 39.85(17) . .
N1 Cu7 Cu8 144.9(4) . .
O17 Cu7 Cu8 94.98(17) . .
O29 Cu8 O13 93.8(3) . .
O29 Cu8 O19 176.1(3) . .
O13 Cu8 O19 83.5(2) . .
O29 Cu8 N2 97.8(4) . .
O13 Cu8 N2 168.4(3) . .
O19 Cu8 N2 85.0(4) . .
O29 Cu8 Cu7 78.1(3) . .
O13 Cu8 Cu7 39.91(17) . .
O19 Cu8 Cu7 97.99(18) . .
N2 Cu8 Cu7 144.5(4) . .
O32 Cu9 O14 92.6(3) . .
O32 Cu9 O25 176.5(3) . .
O14 Cu9 O25 83.9(2) . .
O32 Cu9 N5 98.6(4) . .
O14 Cu9 N5 168.9(3) . .
O25 Cu9 N5 84.9(3) . .
O32 Cu9 Cu10 79.1(2) . .
O14 Cu9 Cu10 39.48(17) . .
O25 Cu9 Cu10 97.84(17) . .
N5 Cu9 Cu10 143.9(4) . .
O32 Cu9 Tb2 132.6(2) . .
O14 Cu9 Tb2 40.18(15) . .
O25 Cu9 Tb2 43.98(16) . .
N5 Cu9 Tb2 128.7(3) . .
Cu10 Cu9 Tb2 65.56(3) . .
O14 Cu10 N6 169.0(4) . .
O14 Cu10 O33 91.8(3) . .
N6 Cu10 O33 99.3(5) . .
O14 Cu10 O27 82.8(2) . .
N6 Cu10 O27 86.2(4) . .
O33 Cu10 O27 172.9(3) . .
O14 Cu10 Cu9 39.67(16) . .
N6 Cu10 Cu9 143.0(5) . .
O33 Cu10 Cu9 78.3(2) . .
O27 Cu10 Cu9 94.63(17) . .
O31 Cu11 O15 95.6(3) . .
O31 Cu11 O23 175.8(3) . .
O15 Cu11 O23 83.3(2) . .
O31 Cu11 N4 95.9(4) . .
O15 Cu11 N4 168.4(3) . .
O23 Cu11 N4 85.1(3) . .
O31 Cu11 Cu12 79.6(2) . .
O15 Cu11 Cu12 39.70(16) . .
O23 Cu11 Cu12 97.12(17) . .
N4 Cu11 Cu12 141.5(3) . .
O15 Cu12 O30 94.3(3) . .
O15 Cu12 O21 83.4(2) . .
O30 Cu12 O21 172.1(3) . .
O15 Cu12 N3 168.1(4) . .
O30 Cu12 N3 97.6(4) . .
O21 Cu12 N3 84.7(4) . .
O15 Cu12 O131 85.7(4) . .
O30 Cu12 O131 93.6(4) . .
O21 Cu12 O131 93.7(4) . .
N3 Cu12 O131 94.8(6) . .
O15 Cu12 Cu11 39.75(16) . .
O30 Cu12 Cu11 77.6(2) . .
O21 Cu12 Cu11 96.01(17) . .
N3 Cu12 Cu11 142.7(4) . .
O131 Cu12 Cu11 122.2(4) . .
O16 C1 O17 123.8(7) . .
O16 C1 C2 119.4(8) . .
O17 C1 C2 116.7(7) . .
C1 C2 N1 111.8(8) . .
C1 C2 H2A 109.3 . .
N1 C2 H2A 109.3 . .
C1 C2 H2B 109.3 . .
N1 C2 H2B 109.2 . .
H2A C2 H2B 107.9 . .
O18 C3 O19 123.3(8) . .
O18 C3 C4 120.9(9) . .
O19 C3 C4 115.6(8) . .
C3 C4 N2 114.0(10) . .
C3 C4 H4A 108.8 . .
N2 C4 H4A 108.8 . .
C3 C4 H4B 108.8 . .
N2 C4 H4B 108.7 . .
H4A C4 H4B 107.7 . .
O20 C5 O21 122.4(7) . .
O20 C5 C6 124.1(8) . .
O21 C5 C6 113.5(8) . .
C5 C6 N3 114.3(9) . .
C5 C6 H6A 108.7 . .
N3 C6 H6A 108.7 . .
C5 C6 H6B 108.7 . .
N3 C6 H6B 108.7 . .
H6A C6 H6B 107.6 . .
O22 C7 O23 124.1(7) . .
O22 C7 C8 119.4(8) . .
O23 C7 C8 116.5(8) . .
N4 C8 C7 112.6(9) . .
N4 C8 H8A 109.1 . .
C7 C8 H8A 109.1 . .
N4 C8 H8B 109.1 . .
C7 C8 H8B 109.1 . .
H8A C8 H8B 107.8 . .
O24 C9 O25 123.6(7) . .
O24 C9 C10 120.6(8) . .
O25 C9 C10 115.8(8) . .
C9 C10 N5 113.3(9) . .
C9 C10 H10A 108.9 . .
N5 C10 H10A 108.9 . .
C9 C10 H10B 108.9 . .
N5 C10 H10B 108.9 . .
H10A C10 H10B 107.7 . .
O26 C11 O27 122.7(7) . .
O26 C11 C12 127.2(10) . .
O27 C11 C12 110.0(9) . .
C11 C12 N6 118.3(12) . .
C11 C12 H12A 107.7 . .
N6 C12 H12A 107.7 . .
C11 C12 H12B 107.7 . .
N6 C12 H12B 107.7 . .
H12A C12 H12B 107.1 . .
O28 C14 O29 128.2(9) . .
O28 C14 C15 115.8(14) . .
O29 C14 C15 116.0(13) . .
C16 C15 C14 108.4(14) . .
C16 C15 H15A 110.2 . .
C14 C15 H15A 109.9 . .
C16 C15 H15B 109.9 . .
C14 C15 H15B 110.0 . .
H15A C15 H15B 108.4 . .
N7 C16 C15 109.6(16) . .
N7 C16 H16A 108.9 . .
C15 C16 H16A 109.6 . .
N7 C16 H16B 110.5 . .
C15 C16 H16B 110.0 . .
H16A C16 H16B 108.2 . .
O31 C17 O30 127.3(9) . .
O31 C17 C18 116.3(9) . .
O30 C17 C18 116.4(10) . .
C17 C18 C19 114.6(10) . .
C17 C18 H18A 108.6 . .
C19 C18 H18A 108.6 . .
C17 C18 H18B 108.6 . .
C19 C18 H18B 108.6 . .
H18A C18 H18B 107.6 . .
N8 C19 C18 112.6(13) . .
N8 C19 H19A 109.1 . .
C18 C19 H19A 109.1 . .
N8 C19 H19B 109.1 . .
C18 C19 H19B 109.1 . .
H19A C19 H19B 107.8 . .
O32 C20 O33 128.8(9) . .
O32 C20 C21 116.0(9) . .
O33 C20 C21 115.2(10) . .
C20 C21 C22 113.7(11) . .
C20 C21 H21A 108.8 . .
C22 C21 H21A 108.9 . .
C20 C21 H21B 108.8 . .
C22 C21 H21B 108.8 . .
H21A C21 H21B 107.7 . .
N9 C22 C21 113.2(14) . .
N9 C22 H22A 108.9 . .
C21 C22 H22A 109.0 . .
N9 C22 H22B 108.9 . .
C21 C22 H22B 108.9 . .
H22A C22 H22B 107.7 . .
C2 N1 Cu7 108.7(6) . .
C2 N1 H1A 109.9 . .
Cu7 N1 H1A 109.9 . .
C2 N1 H1B 110.0 . .
Cu7 N1 H1B 110.0 . .
H1A N1 H1B 108.3 . .
C4 N2 Cu8 107.4(7) . .
C4 N2 H2C 110.2 . .
Cu8 N2 H2C 110.2 . .
C4 N2 H2D 110.2 . .
Cu8 N2 H2D 110.2 . .
H2C N2 H2D 108.5 . .
C6 N3 Cu12 107.4(8) . .
C6 N3 H3A 110.2 . .
Cu12 N3 H3A 110.2 . .
C6 N3 H3B 110.2 . .
Cu12 N3 H3B 110.2 . .
H3A N3 H3B 108.5 . .
C8 N4 Cu11 109.4(6) . .
C8 N4 H4C 109.8 . .
Cu11 N4 H4C 109.8 . .
C8 N4 H4D 109.8 . .
Cu11 N4 H4D 109.8 . .
H4C N4 H4D 108.2 . .
C10 N5 Cu9 108.2(6) . .
C10 N5 H5A 110.1 . .
Cu9 N5 H5A 110.1 . .
C10 N5 H5B 110.1 . .
Cu9 N5 H5B 110.1 . .
H5A N5 H5B 108.4 . .
C12 N6 Cu10 105.0(9) . .
C12 N6 H6C 110.8 . .
Cu10 N6 H6C 110.8 . .
C12 N6 H6D 110.8 . .
Cu10 N6 H6D 110.7 . .
H6C N6 H6D 108.8 . .
C16 N7 H7A 102.2 . .
C16 N7 H7B 139.2 . .
H7A N7 H7B 109.4 . .
C19 N8 H8C 109.1 . .
C19 N8 H8D 109.7 . .
H8C N8 H8D 109.5 . .
C22 N9 H9A 107.8 . .
C22 N9 H9B 111.9 . .
H9A N9 H9B 109.4 . .
Cu1 O1 Cu3 119.7(2) . .
Cu1 O1 Tb1 104.6(2) . .
Cu3 O1 Tb1 104.5(2) . .
Cu1 O1 H1C 109.2 . .
Cu3 O1 H1C 109.2 . .
Tb1 O1 H1C 109.2 . .
Cu1 O2 Cu2 115.5(2) . .
Cu1 O2 Tb2 104.0(2) . .
Cu2 O2 Tb2 103.82(19) . .
Cu1 O2 H2E 111.0 . .
Cu2 O2 H2E 111.0 . .
Tb2 O2 H2E 111.0 . .
Cu3 O3 Cu2 119.2(3) . .
Cu3 O3 Tb3 106.5(2) . .
Cu2 O3 Tb3 102.9(2) . .
Cu3 O3 H3C 109.3 . .
Cu2 O3 H3C 109.3 . .
Tb3 O3 H3C 109.3 . .
Cu4 O4 Cu1 120.1(2) . .
Cu4 O4 Tb1 106.2(2) . .
Cu1 O4 Tb1 103.1(2) . .
Cu4 O4 H4E 109.0 . .
Cu1 O4 H4E 109.0 . .
Tb1 O4 H4E 109.0 . .
Cu5 O5 Cu4 115.1(2) 2_566 .
Cu5 O5 Tb1 104.5(2) 2_566 .
Cu4 O5 Tb1 104.4(2) . .
Cu5 O5 H5C 110.8 2_566 .
Cu4 O5 H5C 110.8 . .
Tb1 O5 H5C 110.8 . .
Cu2 O6 Cu5 119.8(2) . .
Cu2 O6 Tb2 105.7(2) . .
Cu5 O6 Tb2 103.1(2) . .
Cu2 O6 H6E 109.2 . .
Cu5 O6 H6E 109.2 . .
Tb2 O6 H6E 109.2 . .
Cu6 O7 Cu5 120.2(2) 2_566 .
Cu6 O7 Tb2 104.3(2) 2_566 .
Cu5 O7 Tb2 104.4(2) . .
Cu6 O7 H7D 109.1 2_566 .
Cu5 O7 H7D 109.1 . .
Tb2 O7 H7D 109.1 . .
Cu3 O8 Cu6 115.6(3) . .
Cu3 O8 Tb3 103.9(2) . .
Cu6 O8 Tb3 103.5(2) . .
Cu3 O8 H8F 111.1 . .
Cu6 O8 H8F 111.1 . .
Tb3 O8 H8F 111.1 . .
Cu5 O9 Cu3 118.5(2) . 2_566
Cu5 O9 Tb1 106.2(2) . 2_566
Cu3 O9 Tb1 103.4(2) 2_566 2_566
Cu5 O9 H9D 109.4 . .
Cu3 O9 H9D 109.4 2_566 .
Tb1 O9 H9D 109.4 2_566 .
Cu4 O10 Cu2 119.5(3) . 2_566
Cu4 O10 Tb3 105.1(2) . 2_566
Cu2 O10 Tb3 104.5(2) 2_566 2_566
Cu4 O10 H10E 109.1 . .
Cu2 O10 H10E 109.1 2_566 .
Tb3 O10 H10E 109.1 2_566 .
Cu1 O11 Cu6 120.1(3) 2_566 .
Cu1 O11 Tb2 106.3(2) 2_566 2_566
Cu6 O11 Tb2 102.86(19) . 2_566
Cu1 O11 H11A 109.0 2_566 .
Cu6 O11 H11A 109.0 . .
Tb2 O11 H11A 109.0 2_566 .
Cu6 O12 Cu4 120.2(3) 2_566 .
Cu6 O12 Tb3 106.0(2) 2_566 2_566
Cu4 O12 Tb3 103.3(2) . 2_566
Cu6 O12 H12E 108.9 2_566 .
Cu4 O12 H12E 108.9 . .
Tb3 O12 H12E 108.9 2_566 .
Cu8 O13 Cu7 100.2(3) . .
Cu8 O13 Tb1 108.5(2) . .
Cu7 O13 Tb1 108.5(2) . .
Cu8 O13 H13E 112.9 . .
Cu7 O13 H13E 112.9 . .
Tb1 O13 H13E 112.9 . .
Cu10 O14 Cu9 100.8(3) . .
Cu10 O14 Tb2 110.0(2) . .
Cu9 O14 Tb2 108.0(2) . .
Cu10 O14 H14A 112.4 . .
Cu9 O14 H14A 112.4 . .
Tb2 O14 H14A 112.4 . .
Cu12 O15 Cu11 100.5(2) . .
Cu12 O15 Tb3 108.9(2) . .
Cu11 O15 Tb3 108.6(2) . .
Cu12 O15 H15E 112.7 . .
Cu11 O15 H15E 112.7 . .
Tb3 O15 H15E 112.7 . .
C1 O16 Cu1 124.8(5) . .
C1 O17 Cu7 115.2(5) . .
C1 O17 Tb1 140.5(5) . .
Cu7 O17 Tb1 104.2(2) . .
C3 O18 Cu3 125.8(6) . .
C3 O19 Cu8 116.2(5) . .
C3 O19 Tb1 139.8(5) . .
Cu8 O19 Tb1 103.8(2) . .
C5 O20 Cu2 127.7(5) . .
C5 O21 Cu12 118.2(5) . .
C5 O21 Tb3 138.4(5) . .
Cu12 O21 Tb3 103.1(2) . .
C7 O22 Cu4 124.9(5) . 2_566
C7 O23 Cu11 115.7(5) . .
C7 O23 Tb3 140.3(5) . .
Cu11 O23 Tb3 103.9(2) . .
C9 O24 Cu5 124.4(5) . .
C9 O25 Cu9 115.5(5) . .
C9 O25 Tb2 141.1(5) . .
Cu9 O25 Tb2 103.3(2) . .
C11 O26 Cu6 128.3(6) . 2_566
C11 O27 Cu10 119.5(5) . .
C11 O27 Tb2 137.4(5) . .
Cu10 O27 Tb2 103.0(2) . .
C14 O28 Cu7 127.5(7) . .
C14 O29 Cu8 126.9(7) . .
C17 O30 Cu12 128.7(6) . .
C17 O31 Cu11 126.9(6) . .
C20 O32 Cu9 127.6(6) . .
C20 O33 Cu10 125.7(6) . .
O114 Cl1 O114 180.000(19) . 2_566
O114 Cl1 O111 112.8(14) . .
O114 Cl1 O111 67.2(15) 2_566 .
O114 Cl1 O111 67.2(14) . 2_566
O114 Cl1 O111 112.8(15) 2_566 2_566
O111 Cl1 O111 180.0(11) . 2_566
O114 Cl1 O113 111.3(15) . .
O114 Cl1 O113 68.7(15) 2_566 .
O111 Cl1 O113 108.4(14) . .
O111 Cl1 O113 71.6(14) 2_566 .
O114 Cl1 O113 68.7(15) . 2_566
O114 Cl1 O113 111.3(15) 2_566 2_566
O111 Cl1 O113 71.6(14) . 2_566
O111 Cl1 O113 108.4(14) 2_566 2_566
O113 Cl1 O113 180.000(17) . 2_566
O114 Cl1 O112 70.7(14) . 2_566
O114 Cl1 O112 109.3(14) 2_566 2_566
O111 Cl1 O112 71.4(14) . 2_566
O111 Cl1 O112 108.6(14) 2_566 2_566
O113 Cl1 O112 73.8(14) . 2_566
O113 Cl1 O112 106.2(14) 2_566 2_566
O114 Cl1 O112 109.3(14) . .
O114 Cl1 O112 70.7(14) 2_566 .
O111 Cl1 O112 108.6(14) . .
O111 Cl1 O112 71.4(14) 2_566 .
O113 Cl1 O112 106.2(14) . .
O113 Cl1 O112 73.8(14) 2_566 .
O112 Cl1 O112 180.000(5) 2_566 .
Cl1 O111 O114 55.9(10) . 2_566
Cl1 O111 O113 54.9(9) . 2_566
O114 O111 O113 93.1(17) 2_566 2_566
Cl1 O111 O112 55.5(9) . 2_566
O114 O111 O112 92.1(17) 2_566 2_566
O113 O111 O112 87.6(16) 2_566 2_566
Cl1 O111 Cu1 123.7(11) . .
O114 O111 Cu1 117(2) 2_566 .
O113 O111 Cu1 143(2) 2_566 .
O112 O111 Cu1 70.6(14) 2_566 .
Cl1 O111 Cu3 124.8(11) . .
O114 O111 Cu3 144(2) 2_566 .
O113 O111 Cu3 70.9(13) 2_566 .
O112 O111 Cu3 118(2) 2_566 .
Cu1 O111 Cu3 92.6(6) . .
Cl1 O111 Cu2 123.3(11) . .
O114 O111 Cu2 68.9(13) 2_566 .
O113 O111 Cu2 122(2) 2_566 .
O112 O111 Cu2 144(2) 2_566 .
Cu1 O111 Cu2 90.7(5) . .
Cu3 O111 Cu2 92.3(6) . .
Cl1 O112 O114 52.9(10) . 2_566
Cl1 O112 O111 53.1(9) . 2_566
O114 O112 O111 89.4(17) 2_566 2_566
Cl1 O112 O113 52.5(10) . 2_566
O114 O112 O113 87.3(16) 2_566 2_566
O111 O112 O113 85.2(16) 2_566 2_566
Cl1 O112 Cu4 142(3) . 2_566
O114 O112 Cu4 91(3) 2_566 2_566
O111 O112 Cu4 151(3) 2_566 2_566
O113 O112 Cu4 123(3) 2_566 2_566
Cl1 O112 Cu1 118(2) . 2_566
O114 O112 Cu1 146(3) 2_566 2_566
O111 O112 Cu1 66.7(16) 2_566 2_566
O113 O112 Cu1 113(3) 2_566 2_566
Cu4 O112 Cu1 99.1(7) 2_566 2_566
Cl1 O113 O114 54.5(10) . 2_566
Cl1 O113 O111 53.6(9) . 2_566
O114 O113 O111 91.6(18) 2_566 2_566
Cl1 O113 O112 53.7(10) . 2_566
O114 O113 O112 88.4(17) 2_566 2_566
O111 O113 O112 86.4(16) 2_566 2_566
Cl1 O113 Cu6 140(3) . 2_566
O114 O113 Cu6 123(3) 2_566 2_566
O111 O113 Cu6 145(3) 2_566 2_566
O112 O113 Cu6 87(3) 2_566 2_566
Cl1 O113 Cu3 119(2) . 2_566
O114 O113 Cu3 124(3) 2_566 2_566
O111 O113 Cu3 66.7(15) 2_566 2_566
O112 O113 Cu3 136(3) 2_566 2_566
Cu6 O113 Cu3 95.4(8) 2_566 2_566
Cl1 O114 O111 56.9(10) . 2_566
Cl1 O114 O113 56.8(11) . 2_566
O111 O114 O113 94.2(19) 2_566 2_566
Cl1 O114 O112 56.3(10) . 2_566
O111 O114 O112 93.1(18) 2_566 2_566
O113 O114 O112 90.7(17) 2_566 2_566
Cl1 O114 Cu5 136(3) . 2_566
O111 O114 Cu5 154(3) 2_566 2_566
O113 O114 Cu5 83(3) 2_566 2_566
O112 O114 Cu5 112(3) 2_566 2_566
Cl1 O114 Cu2 126(2) . 2_566
O111 O114 Cu2 70.9(17) 2_566 2_566
O113 O114 Cu2 146(3) 2_566 2_566
O112 O114 Cu2 120(3) 2_566 2_566
Cu5 O114 Cu2 97.1(6) 2_566 2_566
O121 Cl2 O124 111.4(11) . .
O121 Cl2 O122 113.8(12) . .
O124 Cl2 O122 108.4(12) . .
O121 Cl2 O123 107.6(12) . .
O124 Cl2 O123 108.2(13) . .
O122 Cl2 O123 107.2(12) . .
O132 Cl3 O131 117.9(12) . .
O132 Cl3 O133 111.0(13) . .
O131 Cl3 O133 111.5(12) . .
O132 Cl3 O134 106.1(13) . .
O131 Cl3 O134 105.5(13) . .
O133 Cl3 O134 103.5(13) . .
Cl3 O131 Cu12 137.3(9) . .
O141 Cl4 O144 116.1(10) . .
O141 Cl4 O142 109.0(9) . .
O144 Cl4 O142 107.6(9) . .
O141 Cl4 O143 112.0(10) . .
O144 Cl4 O143 106.3(9) . .
O142 Cl4 O143 105.2(9) . .
O152 Cl5 O151 114.7(8) . .
O152 Cl5 O153 111.1(8) . .
O151 Cl5 O153 109.2(7) . .
O152 Cl5 O154 110.7(8) . .
O151 Cl5 O154 106.9(7) . .
O153 Cl5 O154 103.5(8) . .
O163 Cl6 O162 114.1(8) . .
O163 Cl6 O161 113.1(7) . .
O162 Cl6 O161 107.6(7) . .
O163 Cl6 O164 109.6(7) . .
O162 Cl6 O164 106.0(8) . .
O161 Cl6 O164 105.8(7) . .
O174 Cl7 O172 112.2(5) . .
O174 Cl7 O171 111.4(5) . .
O172 Cl7 O171 107.1(5) . .
O174 Cl7 O173 109.2(5) . .
O172 Cl7 O173 108.2(6) . .
O171 Cl7 O173 108.6(6) . .
O182 Cl8 O181 115.4(11) . .
O182 Cl8 O184 110.9(11) . .
O181 Cl8 O184 105.5(10) . .
O182 Cl8 O183 111.0(12) . .
O181 Cl8 O183 105.3(11) . .
O184 Cl8 O183 108.3(11) . .
O191 Cl9 O194 109.0(13) . .
O191 Cl9 O193 116.4(12) . .
O194 Cl9 O193 107.2(15) . .
O191 Cl9 O192 100.7(13) . .
O194 Cl9 O192 113.0(15) . .
O193 Cl9 O192 110.7(14) . .
Cl9 O192 O192 155(2) . 2_567
O202 Cl10 O204 117.5(12) . .
O202 Cl10 O203 110.9(10) . .
O204 Cl10 O203 109.1(12) . .
O202 Cl10 O201 107.2(10) . .
O204 Cl10 O201 105.5(11) . .
O203 Cl10 O201 105.7(11) . .
O214 Cl11 O213 114.9(15) . .
O214 Cl11 O212 111.0(15) . .
O213 Cl11 O212 107.9(14) . .
O214 Cl11 O211 110.9(15) . .
O213 Cl11 O211 107.8(14) . .
O212 Cl11 O211 103.6(11) . .
O222 Cl12 O221 115.9(17) . .
O222 Cl12 O224 113.1(16) . .
O221 Cl12 O224 108.7(15) . .
O222 Cl12 O223 108.2(16) . .
O221 Cl12 O223 105.8(15) . .
O224 Cl12 O223 104.2(14) . .
O231 Cl13 O232 114.7(14) . .
O231 Cl13 O234 112.2(14) . .
O232 Cl13 O234 109.5(14) . .
O231 Cl13 O233 106.1(13) . .
O232 Cl13 O233 106.7(14) . .
O234 Cl13 O233 107.2(14) . .

loop_
_geom_bond_atom_site_label_1
_geom_bond_atom_site_label_2
_geom_bond_distance
_geom_bond_site_symmetry_2
Tb1 O1 2.398(5) .
Tb1 O34 2.402(6) .
Tb1 O35 2.407(6) .
Tb1 O9 2.416(5) 2_566
Tb1 O13 2.416(5) .
Tb1 O4 2.424(5) .
Tb1 O5 2.451(5) .
Tb1 O17 2.517(5) .
Tb1 O19 2.528(6) .
Tb1 Cu3 3.4554(9) .
Tb1 Cu1 3.4557(8) .
Tb1 Cu5 3.5104(10) 2_566
Tb2 O7 2.397(5) .
Tb2 O14 2.399(5) .
Tb2 O37 2.405(6) .
Tb2 O36 2.417(6) .
Tb2 O11 2.418(5) 2_566
Tb2 O6 2.425(5) .
Tb2 O2 2.461(5) .
Tb2 O25 2.524(5) .
Tb2 O27 2.556(6) .
Tb2 Cu6 3.4478(9) 2_566
Tb2 Cu5 3.4540(10) .
Tb2 Cu2 3.5023(9) .
Tb3 O10 2.391(5) 2_566
Tb3 O38 2.402(6) .
Tb3 O15 2.414(5) .
Tb3 O3 2.420(5) .
Tb3 O12 2.423(5) 2_566
Tb3 O39 2.439(6) .
Tb3 O8 2.471(5) .
Tb3 O23 2.529(5) .
Tb3 O21 2.540(6) .
Tb3 Cu2 3.4479(9) .
Tb3 Cu4 3.4611(9) 2_566
Tb3 Cu6 3.5084(9) .
Cu1 O11 1.948(5) 2_566
Cu1 O1 1.955(5) .
Cu1 O2 1.970(5) .
Cu1 O4 1.974(5) .
Cu1 O16 2.294(6) .
Cu1 O111 2.338(18) .
Cu1 O112 2.40(4) 2_566
Cu2 O6 1.953(5) .
Cu2 O10 1.958(5) 2_566
Cu2 O2 1.973(5) .
Cu2 O3 1.975(5) .
Cu2 O20 2.279(6) .
Cu2 O114 2.32(3) 2_566
Cu2 O111 2.347(18) .
Cu3 O3 1.948(5) .
Cu3 O1 1.959(5) .
Cu3 O8 1.970(5) .
Cu3 O9 1.974(5) 2_566
Cu3 O18 2.293(6) .
Cu3 O111 2.342(18) .
Cu3 O113 2.41(3) 2_566
Cu4 O4 1.956(5) .
Cu4 O10 1.956(5) .
Cu4 O12 1.975(5) .
Cu4 O5 1.980(5) .
Cu4 O112 2.07(3) 2_566
Cu4 O22 2.279(6) 2_566
Cu4 Tb3 3.4611(9) 2_566
Cu5 O7 1.961(5) .
Cu5 O9 1.961(5) .
Cu5 O6 1.971(5) .
Cu5 O5 1.975(5) 2_566
Cu5 O114 2.21(4) 2_566
Cu5 O24 2.296(5) .
Cu5 Tb1 3.5104(10) 2_566
Cu6 O7 1.956(5) 2_566
Cu6 O12 1.957(5) 2_566
Cu6 O11 1.978(5) .
Cu6 O8 1.979(5) .
Cu6 O113 2.10(4) 2_566
Cu6 O26 2.295(6) 2_566
Cu6 Tb2 3.4478(9) 2_566
Cu7 O28 1.958(7) .
Cu7 O13 1.964(6) .
Cu7 N1 1.971(10) .
Cu7 O17 1.983(5) .
Cu7 Cu8 3.0119(17) .
Cu8 O29 1.959(7) .
Cu8 O13 1.961(6) .
Cu8 O19 1.978(5) .
Cu8 N2 1.980(10) .
Cu9 O32 1.935(6) .
Cu9 O14 1.963(5) .
Cu9 O25 1.964(5) .
Cu9 N5 1.966(9) .
Cu9 Cu10 3.0196(14) .
Cu10 O14 1.955(6) .
Cu10 N6 1.987(13) .
Cu10 O33 1.986(7) .
Cu10 O27 1.991(6) .
Cu11 O31 1.955(7) .
Cu11 O15 1.963(6) .
Cu11 O23 1.977(6) .
Cu11 N4 1.982(9) .
Cu11 Cu12 3.0173(16) .
Cu12 O15 1.961(6) .
Cu12 O30 1.965(6) .
Cu12 O21 1.996(5) .
Cu12 N3 2.002(12) .
Cu12 O131 2.388(12) .
C1 O16 1.230(10) .
C1 O17 1.288(9) .
C1 C2 1.500(12) .
C2 N1 1.519(14) .
C2 H2A 0.9700 .
C2 H2B 0.9700 .
C3 O18 1.236(10) .
C3 O19 1.296(11) .
C3 C4 1.474(15) .
C4 N2 1.531(16) .
C4 H4A 0.9700 .
C4 H4B 0.9700 .
C5 O20 1.231(10) .
C5 O21 1.315(10) .
C5 C6 1.511(8) .
C6 N3 1.567(9) .
C6 H6A 0.9700 .
C6 H6B 0.9700 .
C7 O22 1.244(10) .
C7 O23 1.269(10) .
C7 C8 1.532(12) .
C8 N4 1.480(15) .
C8 H8A 0.9700 .
C8 H8B 0.9700 .
C9 O24 1.231(10) .
C9 O25 1.295(10) .
C9 C10 1.480(11) .
C10 N5 1.497(15) .
C10 H10A 0.9700 .
C10 H10B 0.9700 .
C11 O26 1.233(11) .
C11 O27 1.308(11) .
C11 C12 1.522(9) .
C12 N6 1.569(9) .
C12 H12A 0.9700 .
C12 H12B 0.9700 .
C14 O28 1.201(15) .
C14 O29 1.289(16) .
C14 C15 1.513(9) .
C15 C16 1.508(10) .
C15 H15A 0.9700 .
C15 H15B 0.9700 .
C16 N7 1.504(11) .
C16 H16A 0.9700 .
C16 H16B 0.9700 .
C17 O31 1.242(12) .
C17 O30 1.259(12) .
C17 C18 1.516(14) .
C18 C19 1.52(2) .
C18 H18A 0.9700 .
C18 H18B 0.9700 .
C19 N8 1.49(2) .
C19 H19A 0.9700 .
C19 H19B 0.9700 .
C20 O32 1.238(13) .
C20 O33 1.258(12) .
C20 C21 1.551(15) .
C21 C22 1.55(2) .
C21 H21A 0.9700 .
C21 H21B 0.9700 .
C22 N9 1.44(2) .
C22 H22A 0.9700 .
C22 H22B 0.9700 .
N1 H1A 0.9000 .
N1 H1B 0.9000 .
N2 H2C 0.9000 .
N2 H2D 0.9000 .
N3 H3A 0.9000 .
N3 H3B 0.9000 .
N4 H4C 0.9000 .
N4 H4D 0.9000 .
N5 H5A 0.9000 .
N5 H5B 0.9000 .
N6 H6C 0.9000 .
N6 H6D 0.9000 .
N7 H7A 0.8900 .
N7 H7B 0.8899 .
N8 H8C 0.8900 .
N8 H8D 0.8899 .
N9 H9A 0.8902 .
N9 H9B 0.8899 .
O1 H1C 0.9800 .
O2 H2E 0.9800 .
O3 H3C 0.9800 .
O4 H4E 0.9800 .
O5 Cu5 1.975(5) 2_566
O5 H5C 0.9800 .
O6 H6E 0.9800 .
O7 Cu6 1.956(5) 2_566
O7 H7D 0.9800 .
O8 H8F 0.9800 .
O9 Cu3 1.974(5) 2_566
O9 Tb1 2.416(5) 2_566
O9 H9D 0.9800 .
O10 Cu2 1.958(5) 2_566
O10 Tb3 2.391(5) 2_566
O10 H10E 0.9800 .
O11 Cu1 1.948(5) 2_566
O11 Tb2 2.418(5) 2_566
O11 H11A 0.9800 .
O12 Cu6 1.957(5) 2_566
O12 Tb3 2.423(5) 2_566
O12 H12E 0.9800 .
O13 H13E 0.9800 .
O14 H14A 0.9800 .
O15 H15E 0.9800 .
O22 Cu4 2.279(6) 2_566
O26 Cu6 2.295(6) 2_566
Cl1 O114 1.440(16) .
Cl1 O114 1.440(16) 2_566
Cl1 O111 1.456(13) .
Cl1 O111 1.456(13) 2_566
Cl1 O113 1.480(16) .
Cl1 O113 1.480(16) 2_566
Cl1 O112 1.502(16) 2_566
Cl1 O112 1.502(16) .
O111 O114 1.60(4) 2_566
O111 O113 1.72(4) 2_566
O111 O112 1.73(4) 2_566
O112 O114 1.70(4) 2_566
O112 O111 1.73(4) 2_566
O112 O113 1.79(4) 2_566
O112 Cu4 2.07(3) 2_566
O112 Cu1 2.40(4) 2_566
O113 O114 1.65(4) 2_566
O113 O111 1.72(4) 2_566
O113 O112 1.79(4) 2_566
O113 Cu6 2.10(4) 2_566
O113 Cu3 2.41(3) 2_566
O114 O111 1.60(4) 2_566
O114 O113 1.65(4) 2_566
O114 O112 1.70(4) 2_566
O114 Cu5 2.21(4) 2_566
O114 Cu2 2.32(3) 2_566
Cl2 O121 1.402(11) .
Cl2 O124 1.465(14) .
Cl2 O122 1.477(13) .
Cl2 O123 1.501(15) .
Cl3 O132 1.394(13) .
Cl3 O131 1.400(12) .
Cl3 O133 1.483(15) .
Cl3 O134 1.553(16) .
Cl4 O141 1.343(11) .
Cl4 O144 1.432(16) .
Cl4 O142 1.470(12) .
Cl4 O143 1.493(15) .
Cl5 O152 1.356(9) .
Cl5 O151 1.477(11) .
Cl5 O153 1.479(13) .
Cl5 O154 1.514(13) .
Cl6 O163 1.381(10) .
Cl6 O162 1.406(11) .
Cl6 O161 1.463(9) .
Cl6 O164 1.485(11) .
Cl7 O174 1.400(7) .
Cl7 O172 1.438(8) .
Cl7 O171 1.459(8) .
Cl7 O173 1.490(10) .
Cl8 O182 1.386(11) .
Cl8 O181 1.460(12) .
Cl8 O184 1.475(13) .
Cl8 O183 1.498(14) .
Cl9 O191 1.359(12) .
Cl9 O194 1.46(2) .
Cl9 O193 1.508(19) .
Cl9 O192 1.51(2) .
O192 O192 1.79(5) 2_567
Cl10 O202 1.391(14) .
Cl10 O204 1.431(14) .
Cl10 O203 1.471(13) .
Cl10 O201 1.500(12) .
Cl11 O214 1.412(15) .
Cl11 O213 1.448(16) .
Cl11 O212 1.473(15) .
Cl11 O211 1.481(16) .
Cl12 O222 1.411(17) .
Cl12 O221 1.451(17) .
Cl12 O224 1.455(16) .
Cl12 O223 1.516(17) .
Cl13 O231 1.401(13) .
Cl13 O232 1.455(16) .
Cl13 O234 1.464(16) .
Cl13 O233 1.529(16) .
